data_4127020
loop_
_publ_author_name
'Wang, Zhao-Yang'
'Wang, Meng-Qi'
'Li, Yan-Ling'
'Luo, Peng'
'Jia, Tong-Tong'
'Huang, Ren-Wu'
'Zang, Shuang-Quan'
'Mak, Thomas C. W.'

_publ_section_title
;
 Atomically Precise Site-Specific Tailoring and Directional Assembly of
 Superatomic Silver Nanoclusters.
;
_journal_name_full 'Journal of the American Chemical Society'
_journal_paper_doi 10.1021/jacs.7b11338
_journal_year 2018
_chemical_formula_moiety 'C38 H90.5 Ag14 B60 N12.5 O S12, 2(C3 H7 N O)'
_chemical_formula_sum 'C44 H104.5 Ag14 B60 N14.5 O3 S12'
_chemical_formula_weight 3428.41
_chemical_name_systematic
;
 ?
;
_space_group_crystal_system trigonal
_space_group_IT_number 145
_space_group_name_Hall 'P 32'
_space_group_name_H-M_alt 'P 32'
_symmetry_space_group_name_Hall 'P 32'
_symmetry_space_group_name_H-M 'P 32'
_atom_sites_solution_hydrogens geom
_atom_sites_solution_primary dual
_audit_creation_date 2017-10-19
_audit_creation_method
;
Olex2 1.2
(compiled 2017.08.10 svn.r3458 for OlexSys, GUI svn.r5381)
;
_cell_angle_alpha 90
_cell_angle_beta 90
_cell_angle_gamma 120
_cell_formula_units_Z 3
_cell_length_a 15.30020(12)
_cell_length_b 15.30020(12)
_cell_length_c 42.6670(4)
_cell_measurement_reflns_used 18796
_cell_measurement_temperature 150.00(10)
_cell_measurement_theta_max 72.4610
_cell_measurement_theta_min 3.1100
_cell_volume 8650.02(13)
_computing_cell_refinement 'CrysAlisPro 1.171.39.27b (Rigaku OD, 2015)'
_computing_data_collection 'CrysAlisPro 1.171.39.27b (Rigaku OD, 2015)'
_computing_data_reduction 'CrysAlisPro 1.171.39.27b (Rigaku OD, 2015)'
_computing_molecular_graphics 'Olex2 (Dolomanov et al., 2009)'
_computing_publication_material 'Olex2 (Dolomanov et al., 2009)'
_computing_structure_refinement 'ShelXL (Sheldrick, 2015)'
_computing_structure_solution 'ShelXT (Sheldrick, 2015)'
_diffrn_ambient_environment N~2~
_diffrn_ambient_temperature 150.00(10)
_diffrn_detector 'CCD plate'
_diffrn_measured_fraction_theta_full 0.992
_diffrn_measured_fraction_theta_max 0.973
_diffrn_measurement_details
;
List of Runs (angles in degrees, time in seconds):

  # Type    Start    End  Width  t~exp~   \w     \q     \k     \f   Frames
--------------------------------------------------------------------------
  1  \w     29.00 116.00   0.50    0.50    --   45.50  57.00 -30.00  174
  2  \w     18.00  95.00   0.50    0.50    --   45.50  57.00  90.00  154
  3  \w     78.00 188.00   0.50    2.19    --  100.10  61.00 -90.00  220
  4  \w    127.00 173.00   0.50    2.19    --  100.10  45.00 150.00   92
  5  \w     65.00 155.00   0.50    2.19    --  100.10  45.00-101.00  180
  6  \w     85.00 118.00   0.50    2.19    --  100.10  61.00 -30.00   66
  7  \w     66.00 186.00   0.50    2.19    --  100.10  41.00-140.00  240
;
_diffrn_measurement_device 'four-circle diffractometer'
_diffrn_measurement_device_type 'XtaLAB AFC12 (RINC): Kappa single'
_diffrn_measurement_method '\w scans'
_diffrn_orient_matrix_type 'CrysAlisPro convention (1999,Acta A55,543-557)'
_diffrn_orient_matrix_UB_11 -0.0266588000
_diffrn_orient_matrix_UB_12 -0.0735868000
_diffrn_orient_matrix_UB_13 -0.0277101000
_diffrn_orient_matrix_UB_21 0.0671378000
_diffrn_orient_matrix_UB_22 -0.0387056000
_diffrn_orient_matrix_UB_23 0.0139914000
_diffrn_orient_matrix_UB_31 -0.0911037000
_diffrn_orient_matrix_UB_32 -0.0811740000
_diffrn_orient_matrix_UB_33 0.0184514000
_diffrn_radiation_monochromator graphite
_diffrn_radiation_probe x-ray
_diffrn_radiation_type CuK\a
_diffrn_radiation_wavelength 1.54184
_diffrn_reflns_av_R_equivalents 0.0263
_diffrn_reflns_av_unetI/netI 0.0398
_diffrn_reflns_Laue_measured_fraction_full 0.992
_diffrn_reflns_Laue_measured_fraction_max 0.973
_diffrn_reflns_limit_h_max 18
_diffrn_reflns_limit_h_min -11
_diffrn_reflns_limit_k_max 14
_diffrn_reflns_limit_k_min -18
_diffrn_reflns_limit_l_max 52
_diffrn_reflns_limit_l_min -52
_diffrn_reflns_number 30617
_diffrn_reflns_point_group_measured_fraction_full 0.820
_diffrn_reflns_point_group_measured_fraction_max 0.790
_diffrn_reflns_theta_full 67.684
_diffrn_reflns_theta_max 72.557
_diffrn_reflns_theta_min 3.107
_diffrn_source 'fine-focus sealed X-ray tube'
_diffrn_source_type 'Enhance (Cu) X-ray Source'
_exptl_absorpt_coefficient_mu 20.961
_exptl_absorpt_correction_T_max 0.842
_exptl_absorpt_correction_T_min 0.796
_exptl_absorpt_correction_type analytical
_exptl_absorpt_process_details
;
CrysAlisPro 1.171.39.27b (Rigaku Oxford Diffraction, 2015)
Analytical numeric absorption correction using a multifaceted crystal
            model based on expressions derived by R.C. Clark & J.S. Reid.
(Clark, R. C. & Reid, J. S. (1995). Acta Cryst. A51, 887-897)
Empirical absorption correction using spherical harmonics,
 implemented in SCALE3 ABSPACK scaling algorithm.
;
_exptl_crystal_colour colourless
_exptl_crystal_colour_primary colourless
_exptl_crystal_density_diffrn 1.974
_exptl_crystal_description block
_exptl_crystal_F_000 4932
_exptl_crystal_size_max 0.131
_exptl_crystal_size_mid 0.105
_exptl_crystal_size_min 0.08
_refine_diff_density_max 1.711
_refine_diff_density_min -0.936
_refine_diff_density_rms 0.131
_refine_ls_abs_structure_details
;
 Flack x determined using 6393 quotients [(I+)-(I-)]/[(I+)+(I-)]
 (Parsons and Flack (2004), Acta Cryst. A60, s61).
;
_refine_ls_abs_structure_Flack 0.044(8)
_refine_ls_extinction_method none
_refine_ls_goodness_of_fit_ref 1.029
_refine_ls_hydrogen_treatment constr
_refine_ls_matrix_type full
_refine_ls_number_parameters 1386
_refine_ls_number_reflns 18070
_refine_ls_number_restraints 177
_refine_ls_restrained_S_all 1.036
_refine_ls_R_factor_all 0.0372
_refine_ls_R_factor_gt 0.0357
_refine_ls_shift/su_max 0.002
_refine_ls_shift/su_mean 0.000
_refine_ls_structure_factor_coef Fsqd
_refine_ls_weighting_details
;
 w=1/[\s^2^(Fo^2^)+(0.0603P)^2^+16.7801P]
 where P=(Fo^2^+2Fc^2^)/3
;
_refine_ls_weighting_scheme calc
_refine_ls_wR_factor_gt 0.0973
_refine_ls_wR_factor_ref 0.0983
_reflns_Friedel_coverage 0.624
_reflns_Friedel_fraction_full 0.647
_reflns_Friedel_fraction_max 0.607
_reflns_number_gt 17362
_reflns_number_total 18070
_reflns_threshold_expression 'I > 2\s(I)'
_cod_data_source_file ja7b11338_si_006.cif
_cod_data_source_block hy
_cod_original_cell_volume 8650.01(16)
_cod_original_formula_sum 'C44 H104.50 Ag14 B60 N14.50 O3 S12'
_cod_database_code 4127020
_shelxl_version_number 2013-2
_chemical_oxdiff_formula 'C44 H105.5 O3 N14.5 S12 B60 Ag14'
_shelx_space_group_comment
;
The symmetry employed for this shelxl refinement is uniquely defined
by the following loop, which should always be used as a source of
symmetry information in preference to the above space-group names.
They are only intended as comments.
;
_shelx_estimated_absorpt_t_max 0.285
_shelx_estimated_absorpt_t_min 0.170
_reflns_odcompleteness_completeness 96.40
_reflns_odcompleteness_iscentric 1
_reflns_odcompleteness_theta 73.11
_olex2_refinement_description
;
1. Fixed Uiso
 At 1.2 times of:
  All B(H) groups, All C(H) groups
 At 1.5 times of:
  All C(H,H,H) groups
2. Restrained distances
 C37-C36
 1.54 with sigma of 0.01
 N14-C36
 1.2 with sigma of 0.01
 O3-C45
 1.25 with sigma of 0.01
 N12-C35 \\sim N12-C32 \\sim N13-C33 \\sim N13-C34
 with sigma of 0.01
 C32-C33 \\sim C34-C35
 with sigma of 0.01
 C34-N12 \\sim N12-C33
 with sigma of 0.01
3. Restrained planarity
 N12, N13, C32, C33, C34, C35
 with sigma of 0.1
4. Uiso/Uaniso restraints and constraints
Uanis(C34) \\sim Ueq, Uanis(C21) \\sim Ueq, Uanis(C22) \\sim Ueq, Uanis(C26)
\\sim Ueq: with sigma of 0.01 and sigma for terminal atoms of 0.02
Uanis(C25) \\sim Ueq, Uanis(C43) \\sim Ueq, Uanis(N9) \\sim Ueq: with sigma of
0.01 and sigma for terminal atoms of 0.02
Uanis(C27) \\sim Ueq, Uanis(C46) \\sim Ueq: with sigma of 0.01 and sigma for
terminal atoms of 0.02
Uanis(N12) \\sim Ueq, Uanis(C35) \\sim Ueq, Uanis(C34) \\sim Ueq, Uanis(N13)
\\sim Ueq, Uanis(C37) \\sim Ueq, Uanis(C33) \\sim Ueq, Uanis(C32) \\sim Ueq,
Uanis(C36) \\sim Ueq, Uanis(C40) \\sim Ueq, Uanis(C45) \\sim Ueq, Uanis(N16)
\\sim Ueq, Uanis(C24) \\sim Ueq, Uanis(C23) \\sim Ueq, Uanis(N6) \\sim Ueq,
Uanis(C31) \\sim Ueq, Uanis(C29) \\sim Ueq, Uanis(C30) \\sim Ueq: with sigma of
0.01 and sigma for terminal atoms of 0.02
Uanis(N11) \\sim Ueq, Uanis(C39) \\sim Ueq: with sigma of 0.005 and sigma for
terminal atoms of 0.01
5. Others
 Sof(Ag15)=1-FVAR(1)
 Sof(Ag14)=FVAR(1)
 Fixed Sof: N12(0.5) N13(0.5) N14(0.5) C32(0.5) H32(0.5) C33(0.5) H33(0.5)
 C34(0.5) H34(0.5) C35(0.5) H35(0.5) C36(0.5) C37(0.5) H37A(0.5) H37B(0.5)
 H37C(0.5)
6.a Aromatic/amide H refined with riding coordinates:
 C13(H13), C14(H14), C15(H15), C16(H16), C17(H17), C18(H18), C19(H19),
 C20(H20), C21(H21), C22(H22), C23(H23), C24(H24), C25(H25), C26(H26), C27(H27),
  C28(H28), C29(H29), C32(H32), C33(H33), C34(H34), C35(H35), C38(H38),
 C39(H39), C40(H40), C41(H41), C42(H42A), C45(H45A)
6.b Idealised Me refined as rotating group:
 C30(H30A,H30B,H30C), C31(H31A,H31B,H31C), C37(H37A,H37B,H37C), C43(H43A,H43B,
 H43C), C44(H44A,H44B,H44C), C46(H46A,H46B,H46C), C47(H47A,H47B,H47C)
6.c Boron cage BH refined with riding coordinates:
 B1(H1), B2(H2), B3(H3), B4(H4), B5(H5), B6(H6), B7(H7), B8(H8), B9(H9),
 B10(H10), B11(H11), B12(H12), B13(H13A), B14(H14A), B15(H15A), B16(H16A),
 B17(H17A), B18(H18A), B19(H19A), B20(H20A), B21(H21A), B22(H22A), B23(H23A),
 B24(H24A), B25(H25A), B26(H26A), B27(H27A), B28(H28A), B29(H29A), B30(H30),
 B31(H31), B32(H32A), B33(H33A), B34(H34A), B35(H35A), B36(H36), B37(H37),
 B38(H38A), B39(H39A), B40(H40A), B41(H41A), B42(H42), B43(H43), B44(H44),
 B45(H45), B46(H46), B47(H47), B48(H48), B49(H49), B50(H50), B51(H51), B52(H52),
  B53(H53), B54(H54), B55(H55), B56(H56), B57(H57), B58(H58), B59(H59), B60(H60)
;
_olex2_submission_original_sample_id SCAM-1
_olex2_submission_special_instructions 'No special instructions were received'
_oxdiff_exptl_absorpt_empirical_details
;
Empirical correction (ABSPACK) includes:
- Absorption correction using spherical harmonics
- Frame scaling
;
_oxdiff_exptl_absorpt_empirical_full_max 1.288
_oxdiff_exptl_absorpt_empirical_full_min 0.755

loop_
_space_group_symop_operation_xyz
'x, y, z'
'-y, x-y, z+2/3'
'-x+y, -x, z+1/3'

loop_
_atom_site_label
_atom_site_type_symbol
_atom_site_fract_x
_atom_site_fract_y
_atom_site_fract_z
_atom_site_U_iso_or_equiv
_atom_site_adp_type
_atom_site_occupancy
_atom_site_site_symmetry_order
_atom_site_calc_flag
_atom_site_refinement_flags_posn
_atom_site_refinement_flags_adp
_atom_site_refinement_flags_occupancy
_atom_site_disorder_assembly
_atom_site_disorder_group
Ag1 Ag 0.48786(7) 0.52580(7) 0.63715(2) 0.03812(19) Uani 1 1 d . . . . .
Ag2 Ag 0.59864(7) 0.37048(6) 0.57754(2) 0.03573(18) Uani 1 1 d . . . . .
Ag3 Ag 0.56772(7) 0.15960(6) 0.65341(2) 0.0412(2) Uani 1 1 d . . . . .
Ag4 Ag 0.45727(7) 0.31486(7) 0.71508(2) 0.0438(2) Uani 1 1 d . . . . .
Ag5 Ag 0.54691(5) 0.35406(5) 0.64747(2) 0.02699(15) Uani 1 1 d . . . . .
Ag6 Ag 0.69725(6) 0.54034(5) 0.62637(2) 0.02641(15) Uani 1 1 d . . . . .
Ag7 Ag 0.73465(6) 0.38208(5) 0.63239(2) 0.02657(15) Uani 1 1 d . . . . .
Ag8 Ag 0.63576(6) 0.51627(5) 0.68820(2) 0.02673(15) Uani 1 1 d . . . . .
Ag9 Ag 0.67270(5) 0.35813(5) 0.69459(2) 0.02609(14) Uani 1 1 d . . . . .
Ag10 Ag 0.91127(7) 0.57960(7) 0.60464(2) 0.0424(2) Uani 1 1 d . . . . .
Ag11 Ag 0.80300(8) 0.74208(7) 0.66752(2) 0.0464(2) Uani 1 1 d . . . . .
Ag12 Ag 0.82324(5) 0.54399(5) 0.67354(2) 0.02626(15) Uani 1 1 d . . . . .
Ag13 Ag 0.88283(7) 0.37659(7) 0.68270(2) 0.03856(19) Uani 1 1 d . . . . .
Ag14 Ag 0.77165(13) 0.5336(3) 0.74451(3) 0.0346(6) Uani 0.794(13) 1 d . . P A 1
Ag15 Ag 0.7903(8) 0.5860(17) 0.7502(3) 0.051(4) Uani 0.206(13) 1 d . . P A 2
S1 S 0.8434(2) 0.70720(19) 0.61232(6) 0.0317(5) Uani 1 1 d . . . . .
S2 S 0.58109(19) 0.53261(18) 0.58460(6) 0.0273(5) Uani 1 1 d . . . . .
S3 S 0.38525(19) 0.34333(19) 0.66249(6) 0.0311(5) Uani 1 1 d . . . . .
S4 S 0.4762(2) 0.20929(19) 0.61059(6) 0.0304(5) Uani 1 1 d . . . . .
S5 S 0.53040(19) 0.19020(19) 0.70983(6) 0.0299(5) Uani 1 1 d . . . . .
S6 S 0.79298(19) 0.37022(18) 0.73542(6) 0.0273(5) Uani 1 1 d . . . . .
S7 S 0.8936(2) 0.68837(19) 0.71060(6) 0.0315(5) Uani 1 1 d . . . . .
S8 S 0.98581(19) 0.55820(19) 0.65810(6) 0.0296(5) Uani 1 1 d . . . . .
S9 S 0.6034(2) 0.65671(19) 0.67813(6) 0.0292(5) Uani 1 1 d . . . . .
S10 S 0.5793(2) 0.4856(2) 0.74362(6) 0.0324(5) Uani 1 1 d . . . . .
S11 S 0.7885(2) 0.41152(19) 0.57653(6) 0.0310(5) Uani 1 1 d . . . . .
S12 S 0.7690(2) 0.24240(19) 0.64256(6) 0.0287(5) Uani 1 1 d . . . . .
O1 O 1.0198(10) 0.3611(10) 0.6978(4) 0.091(4) Uani 1 1 d . . . . .
N1 N 0.3525(9) 0.5372(9) 0.6176(3) 0.052(3) Uani 1 1 d . . . . .
N2 N 0.1921(14) 0.5587(17) 0.5913(6) 0.102(6) Uani 1 1 d . . . . .
N3 N 0.5374(8) 0.3227(7) 0.5272(2) 0.036(2) Uani 1 1 d . . . . .
N4 N 0.4752(7) 0.2622(7) 0.4655(2) 0.0324(18) Uani 1 1 d . . . . .
N5 N 0.5261(9) -0.0064(8) 0.6444(3) 0.049(3) Uani 1 1 d . . . . .
N6 N 0.4839(14) -0.2003(12) 0.6302(5) 0.087(5) Uani 1 1 d . U . . .
N7 N 0.3295(9) 0.2188(10) 0.7501(3) 0.059(3) Uani 1 1 d . . . . .
N8 N 0.1736(16) 0.0945(16) 0.7908(5) 0.107(6) Uani 1 1 d . . . . .
N9 N 1.1062(14) 0.3515(15) 0.7397(5) 0.096(5) Uani 1 1 d . U . . .
N10 N 1.0409(9) 0.6793(8) 0.5705(3) 0.045(2) Uani 1 1 d . . . . .
N11 N 1.2064(16) 0.7995(15) 0.5318(5) 0.103(6) Uani 1 1 d . U . . .
N12 N 0.854(3) 0.910(3) 0.6857(7) 0.057(12) Uani 0.5 1 d D U P B 3
N13 N 0.912(3) 1.082(5) 0.7085(10) 0.16(2) Uani 0.5 1 d D U P B 3
N14 N 0.847(3) 0.9019(19) 0.6766(9) 0.049(8) Uani 0.5 1 d D . P B 4
C1 C 0.7875(8) 0.7366(7) 0.5805(2) 0.029(2) Uani 1 1 d . . . . .
C2 C 0.6616(8) 0.6512(8) 0.5669(2) 0.029(2) Uani 1 1 d . . . . .
C3 C 0.3031(8) 0.2401(8) 0.6384(2) 0.029(2) Uani 1 1 d . . . . .
C4 C 0.3466(8) 0.1762(7) 0.6134(3) 0.031(2) Uani 1 1 d . . . . .
C5 C 0.5903(7) 0.1623(8) 0.7409(2) 0.0262(19) Uani 1 1 d . . . . .
C6 C 0.7183(7) 0.2499(7) 0.7532(2) 0.0232(18) Uani 1 1 d . . . . .
C7 C 1.0228(8) 0.7228(8) 0.7082(2) 0.030(2) Uani 1 1 d . . . . .
C8 C 1.0680(8) 0.6595(8) 0.6826(3) 0.031(2) Uani 1 1 d . . . . .
C9 C 0.5407(8) 0.5772(8) 0.7473(2) 0.029(2) Uani 1 1 d . . . . .
C10 C 0.5514(8) 0.6592(7) 0.7152(2) 0.0266(19) Uani 1 1 d . . . . .
C11 C 0.8205(8) 0.2399(8) 0.6055(3) 0.032(2) Uani 1 1 d . . . . .
C12 C 0.8285(8) 0.3211(8) 0.5736(2) 0.030(2) Uani 1 1 d . . . . .
C13 C 0.2819(11) 0.5367(12) 0.6340(4) 0.064(4) Uani 1 1 d . . . . .
H13 H 0.2846 0.5307 0.6556 0.077 Uiso 1 1 calc R . . . .
C14 C 0.2016(14) 0.5445(15) 0.6219(6) 0.082(6) Uani 1 1 d . . . . .
H14 H 0.1522 0.5397 0.6356 0.098 Uiso 1 1 calc R . . . .
C15 C 0.2634(18) 0.5541(18) 0.5736(7) 0.104(8) Uani 1 1 d . . . . .
H15 H 0.2605 0.5612 0.5520 0.125 Uiso 1 1 calc R . . . .
C16 C 0.3389(13) 0.5399(14) 0.5848(5) 0.071(5) Uani 1 1 d . . . . .
H16 H 0.3815 0.5320 0.5710 0.086 Uiso 1 1 calc R . . . .
C17 C 0.4917(9) 0.3612(9) 0.5105(3) 0.036(2) Uani 1 1 d . . . . .
H17 H 0.4800 0.4095 0.5197 0.043 Uiso 1 1 calc R . . . .
C18 C 0.4605(9) 0.3316(9) 0.4795(3) 0.036(2) Uani 1 1 d . . . . .
H18 H 0.4291 0.3609 0.4686 0.043 Uiso 1 1 calc R . . . .
C19 C 0.5199(10) 0.2216(9) 0.4823(3) 0.040(3) Uani 1 1 d . . . . .
H19 H 0.5285 0.1708 0.4735 0.048 Uiso 1 1 calc R . . . .
C20 C 0.5539(11) 0.2537(10) 0.5128(3) 0.046(3) Uani 1 1 d . . . . .
H20 H 0.5885 0.2272 0.5234 0.056 Uiso 1 1 calc R . . . .
C21 C 0.5759(17) -0.0466(15) 0.6534(5) 0.078(5) Uani 1 1 d . U . . .
H21 H 0.6291 -0.0085 0.6670 0.093 Uiso 1 1 calc R . . . .
C22 C 0.5612(17) -0.1416(14) 0.6454(4) 0.075(5) Uani 1 1 d . U . . .
H22 H 0.6078 -0.1607 0.6513 0.090 Uiso 1 1 calc R . . . .
C23 C 0.427(3) -0.163(3) 0.6186(8) 0.136(10) Uani 1 1 d . U . . .
H23 H 0.3738 -0.2012 0.6049 0.163 Uiso 1 1 calc R . . . .
C24 C 0.4463(17) -0.0689(17) 0.6269(6) 0.097(6) Uani 1 1 d . U . . .
H24 H 0.4026 -0.0471 0.6202 0.117 Uiso 1 1 calc R . . . .
C25 C 0.2556(16) 0.1262(16) 0.7429(5) 0.088(6) Uani 1 1 d . U . . .
H25 H 0.2530 0.1013 0.7228 0.106 Uiso 1 1 calc R . . . .
C26 C 0.1794(18) 0.0635(18) 0.7654(5) 0.094(6) Uani 1 1 d . U . . .
H26 H 0.1333 -0.0029 0.7601 0.113 Uiso 1 1 calc R . . . .
C27 C 0.243(2) 0.187(2) 0.7986(6) 0.109(8) Uani 1 1 d . U . . .
H27 H 0.2372 0.2142 0.8174 0.130 Uiso 1 1 calc R . . . .
C28 C 0.328(2) 0.2463(16) 0.7786(5) 0.097(7) Uani 1 1 d . . . . .
H28 H 0.3818 0.3055 0.7862 0.116 Uiso 1 1 calc R . . . .
C29 C 1.0347(17) 0.3694(16) 0.7294(7) 0.093(6) Uani 1 1 d . U . . .
H29 H 0.9975 0.3864 0.7428 0.112 Uiso 1 1 calc R . . . .
C30 C 1.117(2) 0.358(2) 0.7712(6) 0.130(10) Uani 1 1 d . U . . .
H30A H 1.0871 0.3956 0.7795 0.195 Uiso 1 1 calc GR . . . .
H30B H 1.1877 0.3927 0.7764 0.195 Uiso 1 1 calc GR . . . .
H30C H 1.0847 0.2920 0.7802 0.195 Uiso 1 1 calc GR . . . .
C31 C 1.167(2) 0.333(3) 0.7169(9) 0.143(11) Uani 1 1 d . U . . .
H31A H 1.1583 0.2672 0.7204 0.214 Uiso 1 1 calc GR . . . .
H31B H 1.2367 0.3831 0.7193 0.214 Uiso 1 1 calc GR . . . .
H31C H 1.1451 0.3364 0.6961 0.214 Uiso 1 1 calc GR . . . .
C32 C 0.843(3) 0.976(3) 0.6709(10) 0.111(19) Uani 0.5 1 d D U P B 3
H32 H 0.8154 0.9590 0.6508 0.134 Uiso 0.5 1 calc R . P B 3
C33 C 0.868(3) 1.074(3) 0.6822(9) 0.075(11) Uani 0.5 1 d D U P B 3
H33 H 0.8559 1.1214 0.6727 0.090 Uiso 0.5 1 calc R . P B 3
C34 C 0.930(3) 1.030(3) 0.7283(10) 0.106(14) Uani 0.5 1 d D U P B 3
H34 H 0.9586 1.0490 0.7481 0.127 Uiso 0.5 1 calc R . P B 3
C35 C 0.896(2) 0.936(2) 0.7125(7) 0.055(7) Uani 0.5 1 d D U P B 3
H35 H 0.9050 0.8886 0.7231 0.066 Uiso 0.5 1 calc R . P B 3
C36 C 0.877(4) 0.989(2) 0.6821(11) 0.082(11) Uani 0.5 1 d D U P B 4
C37 C 0.906(3) 1.0967(18) 0.6931(10) 0.061(9) Uani 0.5 1 d D U P B 4
H37A H 0.9542 1.1454 0.6788 0.091 Uiso 0.5 1 calc GR . P B 4
H37B H 0.9348 1.1081 0.7137 0.091 Uiso 0.5 1 calc GR . P B 4
H37C H 0.8467 1.1033 0.6936 0.091 Uiso 0.5 1 calc GR . P B 4
C38 C 1.1143(13) 0.7686(13) 0.5801(4) 0.070(5) Uani 1 1 d . . . . .
H38 H 1.1121 0.7906 0.6002 0.084 Uiso 1 1 calc R . . . .
C39 C 1.1920(19) 0.828(2) 0.5611(6) 0.102(7) Uani 1 1 d . U . . .
H39 H 1.2387 0.8924 0.5682 0.122 Uiso 1 1 calc R . . . .
C40 C 1.1308(15) 0.7104(14) 0.5232(4) 0.083(6) Uani 1 1 d . U . . .
H40 H 1.1332 0.6865 0.5034 0.099 Uiso 1 1 calc R . . . .
C41 C 1.0493(12) 0.6513(11) 0.5419(4) 0.060(4) Uani 1 1 d . . . . .
H41 H 0.9986 0.5898 0.5342 0.072 Uiso 1 1 calc R . . . .
B1 B 0.6929(10) 0.7594(9) 0.5873(3) 0.032(3) Uani 1 1 d . . . . .
H1 H 0.6649 0.7564 0.6113 0.038 Uiso 1 1 calc R . . . .
B2 B 0.7652(9) 0.6700(9) 0.5456(3) 0.029(2) Uani 1 1 d . . . . .
H2 H 0.7835 0.6096 0.5424 0.035 Uiso 1 1 calc R . . . .
B3 B 0.6101(11) 0.7206(10) 0.5543(3) 0.036(3) Uani 1 1 d . . . . .
H3 H 0.5291 0.6953 0.5562 0.043 Uiso 1 1 calc R . . . .
B4 B 0.6845(12) 0.7913(10) 0.5218(3) 0.042(3) Uani 1 1 d . . . . .
H4 H 0.6519 0.8121 0.5022 0.051 Uiso 1 1 calc R . . . .
B5 B 0.8100(13) 0.8733(11) 0.5353(4) 0.049(4) Uani 1 1 d . . . . .
H5 H 0.8580 0.9471 0.5242 0.058 Uiso 1 1 calc R . . . .
B6 B 0.7025(12) 0.8487(10) 0.5593(3) 0.040(3) Uani 1 1 d . . . . .
H6 H 0.6803 0.9055 0.5644 0.048 Uiso 1 1 calc R . . . .
B7 B 0.7829(12) 0.7596(11) 0.5163(3) 0.042(3) Uani 1 1 d . . . . .
H7 H 0.8140 0.7589 0.4932 0.050 Uiso 1 1 calc R . . . .
B8 B 0.8154(12) 0.8573(9) 0.5760(3) 0.041(3) Uani 1 1 d . . . . .
H8 H 0.8660 0.9196 0.5916 0.049 Uiso 1 1 calc R . . . .
B9 B 0.8598(11) 0.8005(10) 0.5495(3) 0.039(3) Uani 1 1 d . . . . .
H9 H 0.9407 0.8256 0.5478 0.047 Uiso 1 1 calc R . . . .
B10 B 0.6579(11) 0.6648(10) 0.5275(3) 0.038(3) Uani 1 1 d . . . . .
H10 H 0.6086 0.6034 0.5115 0.045 Uiso 1 1 calc R . . . .
B11 B 0.3089(10) 0.2551(9) 0.5981(3) 0.033(3) Uani 1 1 d . . . . .
H11 H 0.3628 0.3269 0.5869 0.039 Uiso 1 1 calc R . . . .
B12 B 0.2022(9) 0.2407(9) 0.6207(3) 0.034(3) Uani 1 1 d . . . . .
H12 H 0.1843 0.3016 0.6234 0.041 Uiso 1 1 calc R . . . .
B13 B 0.1844(11) 0.1767(10) 0.5845(4) 0.041(3) Uani 1 1 d . . . . .
H13A H 0.1552 0.1966 0.5638 0.050 Uiso 1 1 calc R . . . .
B14 B 0.2741(10) 0.1373(10) 0.5801(3) 0.037(3) Uani 1 1 d . . . . .
H14A H 0.3019 0.1313 0.5569 0.044 Uiso 1 1 calc R . . . .
B15 B 0.1072(11) 0.1146(10) 0.6184(4) 0.042(3) Uani 1 1 d . . . . .
H15A H 0.0270 0.0929 0.6198 0.050 Uiso 1 1 calc R . . . .
B16 B 0.1498(11) 0.0484(10) 0.5937(4) 0.045(3) Uani 1 1 d . . . . .
H16A H 0.0967 -0.0159 0.5792 0.054 Uiso 1 1 calc R . . . .
B17 B 0.1555(11) 0.0390(10) 0.6350(4) 0.043(3) Uani 1 1 d . . . . .
H17A H 0.1068 -0.0321 0.6474 0.051 Uiso 1 1 calc R . . . .
B18 B 0.1859(10) 0.1574(10) 0.6513(3) 0.037(3) Uani 1 1 d . . . . .
H18A H 0.1568 0.1633 0.6744 0.044 Uiso 1 1 calc R . . . .
B19 B 0.2558(11) 0.0523(10) 0.6121(3) 0.038(3) Uani 1 1 d . . . . .
H19A H 0.2721 -0.0097 0.6097 0.046 Uiso 1 1 calc R . . . .
B20 B 0.2817(10) 0.1229(9) 0.6475(3) 0.034(3) Uani 1 1 d . . . . .
H20A H 0.3177 0.1097 0.6679 0.041 Uiso 1 1 calc R . . . .
B21 B 0.6156(9) 0.2284(9) 0.7756(3) 0.031(2) Uani 1 1 d . . . . .
H21A H 0.5951 0.2870 0.7794 0.037 Uiso 1 1 calc R . . . .
B22 B 0.6892(8) 0.1430(8) 0.7316(3) 0.025(2) Uani 1 1 d . . . . .
H22A H 0.7154 0.1473 0.7073 0.030 Uiso 1 1 calc R . . . .
B23 B 0.5223(10) 0.0972(9) 0.7720(3) 0.034(3) Uani 1 1 d . . . . .
H23A H 0.4411 0.0699 0.7745 0.041 Uiso 1 1 calc R . . . .
B24 B 0.5690(9) 0.0428(8) 0.7446(3) 0.030(2) Uani 1 1 d . . . . .
H24A H 0.5191 -0.0201 0.7292 0.036 Uiso 1 1 calc R . . . .
B25 B 0.5773(9) 0.0252(9) 0.7854(3) 0.032(2) Uani 1 1 d . . . . .
H25A H 0.5318 -0.0490 0.7965 0.038 Uiso 1 1 calc R . . . .
B26 B 0.6069(10) 0.1427(10) 0.8049(3) 0.035(3) Uani 1 1 d . . . . .
H26A H 0.5801 0.1449 0.8287 0.043 Uiso 1 1 calc R . . . .
B27 B 0.7034(10) 0.1117(10) 0.7980(3) 0.037(3) Uani 1 1 d . . . . .
H27A H 0.7382 0.0923 0.8173 0.045 Uiso 1 1 calc R . . . .
B28 B 0.7269(10) 0.2364(9) 0.7922(3) 0.031(2) Uani 1 1 d . . . . .
H28A H 0.7776 0.2986 0.8078 0.038 Uiso 1 1 calc R . . . .
B29 B 0.7754(9) 0.1838(9) 0.7643(3) 0.030(2) Uani 1 1 d . . . . .
H29A H 0.8564 0.2108 0.7614 0.036 Uiso 1 1 calc R . . . .
B30 B 0.6817(9) 0.0528(9) 0.7600(3) 0.031(2) Uani 1 1 d . . . . .
H30 H 0.7040 -0.0036 0.7545 0.037 Uiso 1 1 calc R . . . .
B31 B 1.0616(10) 0.6419(10) 0.7225(3) 0.034(3) Uani 1 1 d . . . . .
H31 H 1.0082 0.5689 0.7332 0.041 Uiso 1 1 calc R . . . .
B32 B 1.0964(11) 0.7598(10) 0.7408(3) 0.038(3) Uani 1 1 d . . . . .
H32A H 1.0684 0.7638 0.7642 0.046 Uiso 1 1 calc R . . . .
B33 B 1.1877(12) 0.7235(11) 0.7362(3) 0.044(3) Uani 1 1 d . . . . .
H33A H 1.2181 0.7038 0.7567 0.053 Uiso 1 1 calc R . . . .
B34 B 1.1682(10) 0.6593(9) 0.7000(3) 0.036(3) Uani 1 1 d . . . . .
H34A H 1.1868 0.5989 0.6972 0.043 Uiso 1 1 calc R . . . .
B35 B 1.2219(12) 0.8518(11) 0.7279(4) 0.045(3) Uani 1 1 d . . . . .
H35A H 1.2749 0.9153 0.7426 0.054 Uiso 1 1 calc R . . . .
B36 B 1.2632(11) 0.7886(10) 0.7028(4) 0.043(3) Uani 1 1 d . . . . .
H36 H 1.3439 0.8123 0.7014 0.052 Uiso 1 1 calc R . . . .
B37 B 1.2137(11) 0.8620(11) 0.6865(4) 0.049(4) Uani 1 1 d . . . . .
H37 H 1.2621 0.9334 0.6741 0.058 Uiso 1 1 calc R . . . .
B38 B 1.1834(9) 0.7450(10) 0.6690(3) 0.036(3) Uani 1 1 d . . . . .
H38A H 1.2113 0.7406 0.6457 0.044 Uiso 1 1 calc R . . . .
B39 B 1.1129(11) 0.8469(9) 0.7095(4) 0.040(3) Uani 1 1 d . . . . .
H39A H 1.0961 0.9085 0.7122 0.048 Uiso 1 1 calc R . . . .
B40 B 1.0863(10) 0.7791(9) 0.6745(3) 0.036(3) Uani 1 1 d . . . . .
H40A H 1.0487 0.7935 0.6549 0.043 Uiso 1 1 calc R . . . .
B41 B 0.5758(11) 0.7727(9) 0.7302(3) 0.034(3) Uani 1 1 d . . . . .
H41A H 0.6217 0.8454 0.7183 0.040 Uiso 1 1 calc R . . . .
B42 B 0.4522(9) 0.6804(9) 0.7170(3) 0.031(2) Uani 1 1 d . . . . .
H42 H 0.4165 0.6924 0.6963 0.038 Uiso 1 1 calc R . . . .
B43 B 0.6305(10) 0.7037(10) 0.7473(3) 0.033(2) Uani 1 1 d . . . . .
H43 H 0.7116 0.7300 0.7456 0.039 Uiso 1 1 calc R . . . .
B44 B 0.4381(9) 0.5592(9) 0.7258(3) 0.028(2) Uani 1 1 d . . . . .
H44 H 0.3970 0.4937 0.7102 0.034 Uiso 1 1 calc R . . . .
B45 B 0.4340(10) 0.5465(10) 0.7678(3) 0.036(3) Uani 1 1 d . . . . .
H45 H 0.3869 0.4736 0.7796 0.043 Uiso 1 1 calc R . . . .
B46 B 0.5588(11) 0.6398(10) 0.7811(3) 0.037(3) Uani 1 1 d . . . . .
H46 H 0.5941 0.6277 0.8019 0.044 Uiso 1 1 calc R . . . .
B47 B 0.3809(11) 0.6143(11) 0.7498(3) 0.039(3) Uani 1 1 d . . . . .
H47 H 0.2988 0.5837 0.7503 0.047 Uiso 1 1 calc R . . . .
B48 B 0.4565(10) 0.6651(11) 0.7844(3) 0.038(3) Uani 1 1 d . . . . .
H48 H 0.4252 0.6688 0.8073 0.046 Uiso 1 1 calc R . . . .
B49 B 0.4667(12) 0.7464(10) 0.7526(3) 0.041(3) Uani 1 1 d . . . . .
H49 H 0.4412 0.8017 0.7551 0.049 Uiso 1 1 calc R . . . .
B50 B 0.5786(12) 0.7611(10) 0.7710(3) 0.040(3) Uani 1 1 d . . . . .
H50 H 0.6271 0.8276 0.7855 0.048 Uiso 1 1 calc R . . . .
B51 B 0.7404(11) 0.1941(9) 0.5735(3) 0.034(3) Uani 1 1 d . . . . .
H51 H 0.6591 0.1668 0.5754 0.041 Uiso 1 1 calc R . . . .
B52 B 0.7998(11) 0.1291(10) 0.5909(3) 0.036(3) Uani 1 1 d . . . . .
H52 H 0.7560 0.0566 0.6031 0.044 Uiso 1 1 calc R . . . .
B53 B 0.7944(11) 0.1375(10) 0.5495(3) 0.040(3) Uani 1 1 d . . . . .
H53 H 0.7474 0.0707 0.5349 0.048 Uiso 1 1 calc R . . . .
B54 B 0.9067(13) 0.1578(12) 0.5688(4) 0.047(3) Uani 1 1 d . . . . .
H54 H 0.9333 0.1033 0.5667 0.056 Uiso 1 1 calc R . . . .
B55 B 0.9141(12) 0.2341(10) 0.5372(3) 0.044(3) Uani 1 1 d . . . . .
H55 H 0.9458 0.2301 0.5144 0.053 Uiso 1 1 calc R . . . .
B56 B 0.9926(12) 0.2884(10) 0.5706(3) 0.041(3) Uani 1 1 d . . . . .
H56 H 1.0749 0.3203 0.5700 0.050 Uiso 1 1 calc R . . . .
B57 B 0.8111(11) 0.2552(9) 0.5398(3) 0.037(3) Uani 1 1 d . . . . .
H57 H 0.7745 0.2647 0.5189 0.045 Uiso 1 1 calc R . . . .
B58 B 0.9221(11) 0.2234(10) 0.6037(3) 0.039(3) Uani 1 1 d . . . . .
H58 H 0.9592 0.2141 0.6244 0.047 Uiso 1 1 calc R . . . .
B59 B 0.9340(10) 0.3498(10) 0.5523(3) 0.035(3) Uani 1 1 d . . . . .
H59 H 0.9786 0.4216 0.5398 0.042 Uiso 1 1 calc R . . . .
B60 B 0.9338(10) 0.3409(9) 0.5936(3) 0.033(2) Uani 1 1 d . . . . .
H60 H 0.9759 0.4083 0.6084 0.039 Uiso 1 1 calc R . . . .
O2 O 0.4014(14) 0.5039(16) 0.4973(6) 0.138(8) Uani 1 1 d . . . . .
N15 N 0.2363(12) 0.4526(13) 0.4932(4) 0.075(4) Uani 1 1 d . . . . .
C42 C 0.3345(17) 0.5199(19) 0.4899(5) 0.088(6) Uani 1 1 d . . . . .
H42A H 0.3522 0.5827 0.4815 0.105 Uiso 1 1 calc R . . . .
C43 C 0.1612(15) 0.477(2) 0.4841(5) 0.089(6) Uani 1 1 d . U . . .
H43A H 0.0965 0.4164 0.4832 0.134 Uiso 1 1 calc GR . . . .
H43B H 0.1774 0.5082 0.4637 0.134 Uiso 1 1 calc GR . . . .
H43C H 0.1591 0.5227 0.4990 0.134 Uiso 1 1 calc GR . . . .
C44 C 0.208(2) 0.349(2) 0.5035(6) 0.119(10) Uani 1 1 d . . . . .
H44A H 0.1731 0.3347 0.5231 0.179 Uiso 1 1 calc GR . . . .
H44B H 0.2682 0.3445 0.5060 0.179 Uiso 1 1 calc GR . . . .
H44C H 0.1654 0.3011 0.4881 0.179 Uiso 1 1 calc GR . . . .
O3 O 0.596(2) 0.078(2) 0.4977(7) 0.179(11) Uani 1 1 d D . . . .
N16 N 0.4840(14) -0.0555(15) 0.5312(5) 0.097(5) Uani 1 1 d . U . . .
C45 C 0.564(3) -0.013(2) 0.5054(9) 0.151(12) Uani 1 1 d D U . . .
H45A H 0.5882 -0.0517 0.4959 0.181 Uiso 1 1 calc R . . . .
C46 C 0.455(2) -0.158(2) 0.5358(8) 0.134(10) Uani 1 1 d . U . . .
H46A H 0.4334 -0.1772 0.5570 0.201 Uiso 1 1 calc GR . . . .
H46B H 0.5118 -0.1675 0.5316 0.201 Uiso 1 1 calc GR . . . .
H46C H 0.4010 -0.1998 0.5218 0.201 Uiso 1 1 calc GR . . . .
C47 C 0.4481(18) 0.0087(19) 0.5456(7) 0.106(8) Uani 1 1 d . . . . .
H47A H 0.3768 -0.0212 0.5423 0.159 Uiso 1 1 calc GR . . . .
H47B H 0.4824 0.0745 0.5362 0.159 Uiso 1 1 calc GR . . . .
H47C H 0.4618 0.0146 0.5677 0.159 Uiso 1 1 calc GR . . . .

loop_
_atom_site_aniso_label
_atom_site_aniso_U_11
_atom_site_aniso_U_22
_atom_site_aniso_U_33
_atom_site_aniso_U_23
_atom_site_aniso_U_13
_atom_site_aniso_U_12
Ag1 0.0410(4) 0.0425(5) 0.0362(4) -0.0035(3) -0.0029(3) 0.0249(4)
Ag2 0.0495(5) 0.0398(4) 0.0239(4) -0.0083(3) -0.0097(3) 0.0268(4)
Ag3 0.0558(5) 0.0327(4) 0.0418(4) -0.0040(3) -0.0092(4) 0.0272(4)
Ag4 0.0482(5) 0.0390(5) 0.0468(5) 0.0073(4) 0.0108(4) 0.0237(4)
Ag5 0.0289(4) 0.0253(3) 0.0286(4) -0.0027(3) -0.0034(3) 0.0149(3)
Ag6 0.0346(4) 0.0240(3) 0.0237(3) 0.0017(2) -0.0028(3) 0.0170(3)
Ag7 0.0332(4) 0.0262(3) 0.0257(3) -0.0001(3) -0.0001(3) 0.0189(3)
Ag8 0.0364(4) 0.0277(3) 0.0241(3) -0.0009(3) -0.0014(3) 0.0221(3)
Ag9 0.0312(4) 0.0235(3) 0.0273(3) 0.0041(3) -0.0005(3) 0.0165(3)
Ag10 0.0492(5) 0.0346(4) 0.0423(5) 0.0064(3) 0.0064(4) 0.0201(4)
Ag11 0.0629(6) 0.0435(5) 0.0359(4) -0.0030(3) -0.0102(4) 0.0289(5)
Ag12 0.0279(3) 0.0239(3) 0.0269(3) -0.0009(3) -0.0030(3) 0.0129(3)
Ag13 0.0383(4) 0.0376(4) 0.0425(5) 0.0018(3) 0.0007(3) 0.0211(4)
Ag14 0.0460(7) 0.0399(15) 0.0221(5) 0.0024(6) -0.0019(4) 0.0246(7)
Ag15 0.063(4) 0.068(10) 0.033(3) 0.025(5) 0.013(3) 0.042(5)
S1 0.0351(13) 0.0258(12) 0.0317(13) 0.0020(9) -0.0058(10) 0.0134(10)
S2 0.0325(12) 0.0236(11) 0.0278(12) -0.0013(9) -0.0038(9) 0.0156(10)
S3 0.0308(12) 0.0261(12) 0.0366(13) -0.0036(10) -0.0028(10) 0.0143(10)
S4 0.0356(13) 0.0288(12) 0.0318(12) -0.0055(9) -0.0074(10) 0.0198(11)
S5 0.0299(12) 0.0277(12) 0.0342(13) 0.0042(9) -0.0033(9) 0.0160(10)
S6 0.0289(12) 0.0228(11) 0.0300(12) 0.0012(9) -0.0030(9) 0.0130(10)
S7 0.0404(14) 0.0276(12) 0.0307(12) -0.0053(9) -0.0084(10) 0.0201(11)
S8 0.0299(12) 0.0261(12) 0.0308(12) -0.0017(9) -0.0018(9) 0.0126(10)
S9 0.0440(14) 0.0282(12) 0.0234(11) -0.0006(9) -0.0015(9) 0.0240(11)
S10 0.0464(15) 0.0363(13) 0.0267(12) 0.0029(10) -0.0019(10) 0.0299(12)
S11 0.0392(14) 0.0303(12) 0.0278(12) 0.0027(9) -0.0002(10) 0.0207(11)
S12 0.0381(13) 0.0268(12) 0.0258(11) 0.0024(9) 0.0037(9) 0.0197(10)
O1 0.061(7) 0.072(8) 0.146(14) 0.028(8) 0.003(8) 0.038(7)
N1 0.042(6) 0.044(6) 0.081(9) 0.006(5) 0.005(5) 0.029(5)
N2 0.077(11) 0.127(16) 0.131(18) -0.027(13) -0.032(11) 0.073(12)
N3 0.055(6) 0.043(5) 0.022(4) -0.008(4) -0.009(4) 0.032(5)
N4 0.032(5) 0.032(5) 0.030(5) -0.006(3) -0.006(3) 0.013(4)
N5 0.051(6) 0.036(5) 0.068(8) -0.001(5) 0.004(5) 0.028(5)
N6 0.097(9) 0.051(7) 0.113(10) 0.005(7) 0.019(8) 0.036(7)
N7 0.050(7) 0.073(8) 0.044(7) -0.001(6) 0.008(5) 0.022(6)
N8 0.103(14) 0.109(15) 0.073(12) -0.024(10) -0.013(10) 0.028(12)
N9 0.083(9) 0.093(10) 0.107(11) 0.027(8) -0.003(8) 0.039(8)
N10 0.054(6) 0.039(5) 0.039(6) -0.001(4) -0.007(5) 0.023(5)
N11 0.102(8) 0.099(8) 0.085(7) -0.021(5) 0.013(6) 0.032(5)
N12 0.060(15) 0.054(16) 0.069(18) 0.012(10) 0.011(11) 0.036(12)
N13 0.15(3) 0.16(3) 0.15(3) 0.004(13) 0.005(13) 0.070(16)
N14 0.07(2) 0.027(13) 0.041(15) -0.006(11) -0.008(13) 0.022(12)
C1 0.037(5) 0.016(4) 0.031(5) 0.001(4) -0.003(4) 0.011(4)
C2 0.039(6) 0.028(5) 0.025(5) 0.000(4) -0.008(4) 0.020(5)
C3 0.033(5) 0.024(5) 0.031(5) 0.001(4) -0.003(4) 0.014(4)
C4 0.032(5) 0.021(5) 0.037(6) -0.011(4) -0.017(4) 0.012(4)
C5 0.027(5) 0.028(5) 0.024(5) 0.002(4) 0.000(4) 0.014(4)
C6 0.028(5) 0.019(4) 0.026(5) 0.001(3) -0.005(4) 0.015(4)
C7 0.040(6) 0.028(5) 0.028(5) -0.006(4) -0.013(4) 0.022(5)
C8 0.032(5) 0.029(5) 0.031(5) 0.006(4) -0.002(4) 0.014(4)
C9 0.042(6) 0.027(5) 0.025(5) 0.003(4) -0.002(4) 0.023(5)
C10 0.034(5) 0.025(5) 0.025(5) -0.003(4) -0.001(4) 0.018(4)
C11 0.040(6) 0.028(5) 0.036(6) 0.004(4) 0.007(4) 0.024(5)
C12 0.032(5) 0.023(5) 0.029(5) 0.000(4) 0.002(4) 0.011(4)
C13 0.044(8) 0.068(10) 0.082(11) -0.034(8) -0.012(7) 0.029(7)
C14 0.058(10) 0.088(13) 0.117(17) -0.042(12) -0.018(10) 0.050(10)
C15 0.081(14) 0.100(17) 0.13(2) -0.003(14) -0.041(14) 0.045(13)
C16 0.052(9) 0.076(11) 0.094(13) 0.010(9) 0.003(8) 0.037(9)
C17 0.041(6) 0.039(6) 0.031(6) -0.012(4) -0.008(4) 0.023(5)
C18 0.046(6) 0.040(6) 0.025(5) -0.008(4) -0.009(4) 0.024(5)
C19 0.058(7) 0.041(6) 0.027(5) -0.012(4) -0.016(5) 0.029(6)
C20 0.081(9) 0.046(7) 0.024(5) -0.013(5) -0.021(5) 0.040(7)
C21 0.109(11) 0.074(9) 0.075(9) 0.000(7) 0.000(8) 0.065(8)
C22 0.101(10) 0.061(8) 0.070(9) -0.005(7) 0.005(8) 0.046(8)
C23 0.126(14) 0.128(14) 0.157(16) -0.028(11) -0.011(11) 0.066(11)
C24 0.086(10) 0.084(10) 0.137(13) -0.030(9) -0.008(9) 0.054(9)
C25 0.086(10) 0.083(10) 0.072(9) -0.015(8) 0.019(8) 0.024(8)
C26 0.094(11) 0.085(10) 0.083(10) -0.021(8) 0.012(8) 0.029(8)
C27 0.129(13) 0.097(12) 0.083(11) -0.008(9) 0.015(10) 0.044(10)
C28 0.14(2) 0.069(12) 0.080(14) 0.010(10) 0.044(13) 0.050(13)
C29 0.084(10) 0.079(10) 0.122(12) 0.018(9) -0.012(9) 0.044(8)
C30 0.15(2) 0.121(18) 0.088(15) 0.027(13) 0.004(14) 0.040(14)
C31 0.087(14) 0.16(2) 0.22(2) -0.023(18) 0.013(15) 0.088(15)
C32 0.11(2) 0.11(2) 0.12(2) -0.002(12) 0.007(13) 0.062(15)
C33 0.089(16) 0.071(15) 0.082(16) 0.005(11) 0.007(11) 0.054(12)
C34 0.103(18) 0.103(18) 0.124(19) -0.011(12) 0.007(12) 0.061(13)
C35 0.049(11) 0.042(10) 0.082(13) -0.020(9) -0.006(9) 0.030(9)
C36 0.079(15) 0.080(15) 0.083(16) 0.002(11) 0.002(11) 0.037(11)
C37 0.060(16) 0.035(13) 0.09(2) 0.013(13) -0.016(15) 0.027(12)
C38 0.072(11) 0.066(10) 0.053(9) -0.019(7) 0.012(7) 0.019(8)
C39 0.099(9) 0.099(9) 0.086(8) -0.015(6) 0.011(6) 0.033(6)
C40 0.092(10) 0.069(9) 0.045(7) -0.024(6) 0.009(7) 0.008(7)
C41 0.064(9) 0.044(7) 0.044(8) -0.006(6) -0.002(6) 0.004(7)
B1 0.049(7) 0.025(6) 0.021(5) -0.003(4) -0.008(5) 0.018(5)
B2 0.040(6) 0.033(6) 0.017(5) 0.001(4) 0.002(4) 0.020(5)
B3 0.047(7) 0.031(6) 0.034(6) 0.005(5) -0.009(5) 0.022(6)
B4 0.064(9) 0.036(7) 0.028(6) 0.005(5) -0.012(6) 0.025(7)
B5 0.068(10) 0.036(7) 0.036(7) 0.006(5) 0.002(6) 0.022(7)
B6 0.072(9) 0.030(6) 0.029(6) 0.004(5) -0.005(6) 0.034(7)
B7 0.059(9) 0.039(7) 0.022(6) 0.007(5) 0.007(5) 0.020(6)
B8 0.067(9) 0.020(6) 0.035(7) 0.007(5) -0.008(6) 0.023(6)
B9 0.048(7) 0.029(6) 0.036(7) 0.012(5) 0.008(5) 0.015(6)
B10 0.056(8) 0.036(7) 0.027(6) 0.000(5) -0.007(5) 0.028(6)
B11 0.039(7) 0.025(6) 0.034(6) -0.002(4) -0.010(5) 0.016(5)
B12 0.020(5) 0.022(5) 0.060(8) 0.001(5) -0.010(5) 0.011(4)
B13 0.038(7) 0.032(7) 0.053(8) 0.003(6) -0.011(6) 0.017(6)
B14 0.037(7) 0.038(7) 0.033(6) -0.008(5) -0.014(5) 0.016(6)
B15 0.038(7) 0.024(6) 0.061(9) 0.003(5) -0.011(6) 0.013(5)
B16 0.038(7) 0.029(6) 0.062(9) -0.010(6) -0.024(6) 0.013(6)
B17 0.044(8) 0.027(6) 0.053(8) 0.003(5) -0.004(6) 0.015(6)
B18 0.033(6) 0.034(6) 0.040(7) 0.007(5) 0.002(5) 0.015(5)
B19 0.042(7) 0.026(6) 0.046(8) -0.007(5) -0.012(6) 0.016(6)
B20 0.035(6) 0.025(6) 0.040(7) 0.000(5) -0.006(5) 0.014(5)
B21 0.035(6) 0.035(6) 0.027(6) 0.006(4) 0.011(4) 0.022(5)
B22 0.029(5) 0.022(5) 0.028(5) 0.000(4) 0.002(4) 0.015(4)
B23 0.037(6) 0.032(6) 0.031(6) 0.016(5) 0.011(5) 0.016(5)
B24 0.030(6) 0.020(5) 0.037(6) 0.006(4) -0.002(5) 0.011(5)
B25 0.037(6) 0.024(6) 0.036(6) 0.011(4) 0.006(5) 0.016(5)
B26 0.037(6) 0.039(7) 0.029(6) 0.006(5) 0.003(5) 0.018(6)
B27 0.044(7) 0.032(6) 0.041(7) 0.006(5) 0.004(5) 0.022(6)
B28 0.045(7) 0.032(6) 0.017(5) 0.004(4) -0.002(4) 0.019(5)
B29 0.036(6) 0.029(6) 0.033(6) 0.004(4) -0.004(5) 0.023(5)
B30 0.037(6) 0.030(6) 0.032(6) 0.005(4) 0.001(5) 0.022(5)
B31 0.042(7) 0.033(6) 0.031(6) -0.010(5) -0.020(5) 0.021(6)
B32 0.045(7) 0.028(6) 0.044(7) -0.007(5) -0.018(6) 0.019(6)
B33 0.051(8) 0.044(7) 0.040(7) -0.007(6) -0.025(6) 0.026(7)
B34 0.032(6) 0.028(6) 0.041(7) 0.000(5) -0.016(5) 0.011(5)
B35 0.050(8) 0.042(8) 0.046(8) -0.007(6) -0.017(6) 0.024(7)
B36 0.043(7) 0.028(6) 0.063(9) -0.003(6) -0.012(6) 0.021(6)
B37 0.037(7) 0.033(7) 0.073(11) -0.002(6) -0.018(7) 0.015(6)
B38 0.021(6) 0.027(6) 0.054(8) 0.008(5) 0.003(5) 0.007(5)
B39 0.042(7) 0.019(6) 0.052(8) -0.007(5) -0.013(6) 0.011(5)
B40 0.042(7) 0.026(6) 0.042(7) 0.008(5) -0.006(5) 0.018(5)
B41 0.055(8) 0.029(6) 0.024(5) -0.006(4) -0.001(5) 0.027(6)
B42 0.038(6) 0.035(6) 0.037(6) -0.006(5) -0.002(5) 0.030(6)
B43 0.035(6) 0.036(6) 0.028(6) -0.003(5) -0.005(5) 0.019(5)
B44 0.037(6) 0.024(5) 0.026(5) -0.004(4) -0.003(4) 0.018(5)
B45 0.043(7) 0.042(7) 0.030(6) 0.006(5) 0.006(5) 0.027(6)
B46 0.053(8) 0.040(7) 0.026(6) -0.004(5) -0.002(5) 0.029(6)
B47 0.045(7) 0.042(7) 0.043(7) -0.001(5) 0.002(6) 0.031(6)
B48 0.042(7) 0.045(7) 0.034(7) -0.002(5) 0.002(5) 0.027(6)
B49 0.061(9) 0.034(7) 0.036(7) -0.001(5) 0.007(6) 0.031(7)
B50 0.061(9) 0.036(7) 0.027(6) -0.002(5) 0.001(5) 0.028(6)
B51 0.046(7) 0.027(6) 0.026(6) -0.004(4) 0.006(5) 0.015(5)
B52 0.054(8) 0.030(6) 0.032(6) -0.004(5) 0.006(5) 0.026(6)
B53 0.054(8) 0.028(6) 0.034(7) -0.007(5) 0.007(6) 0.017(6)
B54 0.061(9) 0.045(8) 0.045(8) 0.002(6) 0.013(7) 0.035(7)
B55 0.057(9) 0.036(7) 0.039(7) -0.002(5) 0.014(6) 0.024(7)
B56 0.058(8) 0.039(7) 0.039(7) 0.001(5) 0.017(6) 0.032(7)
B57 0.048(7) 0.029(6) 0.029(6) -0.005(5) 0.008(5) 0.015(6)
B58 0.052(8) 0.036(7) 0.041(7) -0.001(5) 0.004(6) 0.030(6)
B59 0.040(7) 0.031(6) 0.035(6) 0.002(5) 0.010(5) 0.019(5)
B60 0.039(7) 0.031(6) 0.029(6) -0.001(5) 0.007(5) 0.019(5)
O2 0.088(11) 0.142(17) 0.20(2) 0.017(14) -0.034(12) 0.072(12)
N15 0.075(10) 0.109(12) 0.065(9) 0.025(8) 0.017(7) 0.064(9)
C42 0.092(15) 0.119(17) 0.087(14) 0.009(12) -0.004(11) 0.079(14)
C43 0.073(10) 0.146(16) 0.078(12) 0.024(11) 0.019(9) 0.076(11)
C44 0.15(2) 0.13(2) 0.094(17) 0.038(15) 0.065(17) 0.09(2)
O3 0.26(3) 0.18(2) 0.18(2) 0.002(19) -0.01(2) 0.17(3)
N16 0.086(9) 0.102(10) 0.085(9) 0.009(8) -0.028(7) 0.034(8)
C45 0.155(16) 0.151(16) 0.155(17) 0.009(12) -0.017(12) 0.082(12)
C46 0.146(19) 0.136(19) 0.15(2) -0.010(15) -0.054(16) 0.094(16)
C47 0.079(14) 0.092(16) 0.12(2) -0.018(14) -0.004(13) 0.020(12)

loop_
_atom_type_symbol
_atom_type_description
_atom_type_scat_dispersion_real
_atom_type_scat_dispersion_imag
_atom_type_scat_source
C C 0.0181 0.0091 'International Tables Vol C Tables 4.2.6.8 and 6.1.1.4'
H H 0.0000 0.0000 'International Tables Vol C Tables 4.2.6.8 and 6.1.1.4'
Ag Ag 0.1306 4.2820 'International Tables Vol C Tables 4.2.6.8 and 6.1.1.4'
B B 0.0090 0.0039 'International Tables Vol C Tables 4.2.6.8 and 6.1.1.4'
N N 0.0311 0.0180 'International Tables Vol C Tables 4.2.6.8 and 6.1.1.4'
O O 0.0492 0.0322 'International Tables Vol C Tables 4.2.6.8 and 6.1.1.4'
S S 0.3331 0.5567 'International Tables Vol C Tables 4.2.6.8 and 6.1.1.4'

loop_
_exptl_crystal_face_index_h
_exptl_crystal_face_index_k
_exptl_crystal_face_index_l
_exptl_crystal_face_perp_dist
8 -6 -15 0.0407
-8 7 15 0.0492
-1 -8 7 0.0431
3 6 -11 0.0506
-5 -4 14 0.0492
8 -7 -15 0.0434
-7 0 -15 0.0450
7 0 16 0.0425
-1 -4 24 0.0520
-2 3 -26 0.0596
8 1 2 0.0461

loop_
_geom_angle_atom_site_label_1
_geom_angle_atom_site_label_2
_geom_angle_atom_site_label_3
_geom_angle
_geom_angle_site_symmetry_1
_geom_angle_site_symmetry_3
Ag6 Ag1 Ag5 51.78(2) . .
Ag6 Ag1 Ag8 51.76(2) . .
Ag8 Ag1 Ag5 51.19(2) . .
S2 Ag1 Ag5 77.31(6) . .
S2 Ag1 Ag6 49.99(6) . .
S2 Ag1 Ag8 101.55(6) . .
S2 Ag1 S3 114.37(8) . .
S3 Ag1 Ag5 48.94(6) . .
S3 Ag1 Ag6 100.41(6) . .
S3 Ag1 Ag8 74.60(6) . .
S9 Ag1 Ag5 100.29(6) . .
S9 Ag1 Ag6 76.40(6) . .
S9 Ag1 Ag8 49.27(5) . .
S9 Ag1 S2 113.53(9) . .
S9 Ag1 S3 110.85(8) . .
N1 Ag1 Ag5 137.7(3) . .
N1 Ag1 Ag6 149.6(3) . .
N1 Ag1 Ag8 158.1(3) . .
N1 Ag1 S2 100.2(3) . .
N1 Ag1 S3 98.3(3) . .
N1 Ag1 S9 118.4(3) . .
Ag5 Ag2 Ag6 53.63(2) . .
Ag5 Ag2 Ag7 53.41(2) . .
Ag6 Ag2 Ag7 53.41(2) . .
S2 Ag2 Ag5 79.78(6) . .
S2 Ag2 Ag6 50.68(6) . .
S2 Ag2 Ag7 104.03(6) . .
S2 Ag2 S11 113.18(8) . .
S4 Ag2 Ag5 50.91(6) . .
S4 Ag2 Ag6 104.30(6) . .
S4 Ag2 Ag7 77.93(6) . .
S4 Ag2 S2 117.31(8) . .
S4 Ag2 S11 114.35(8) . .
S11 Ag2 Ag5 104.07(6) . .
S11 Ag2 Ag6 78.12(6) . .
S11 Ag2 Ag7 50.85(6) . .
N3 Ag2 Ag5 146.3(3) . .
N3 Ag2 Ag6 147.9(2) . .
N3 Ag2 Ag7 151.7(2) . .
N3 Ag2 S2 100.8(2) . .
N3 Ag2 S4 102.4(3) . .
N3 Ag2 S11 106.4(3) . .
Ag5 Ag3 Ag7 51.49(2) . .
Ag5 Ag3 Ag9 51.82(2) . .
Ag9 Ag3 Ag7 51.82(2) . .
S4 Ag3 Ag5 49.74(6) . .
S4 Ag3 Ag7 75.82(6) . .
S4 Ag3 Ag9 101.30(6) . .
S4 Ag3 S12 112.88(9) . .
S5 Ag3 Ag5 76.54(6) . .
S5 Ag3 Ag7 101.58(6) . .
S5 Ag3 Ag9 50.03(6) . .
S5 Ag3 S4 113.48(8) . .
S5 Ag3 S12 112.17(8) . .
S12 Ag3 Ag5 99.88(6) . .
S12 Ag3 Ag7 48.76(5) . .
S12 Ag3 Ag9 74.60(6) . .
N5 Ag3 Ag5 156.4(3) . .
N5 Ag3 Ag7 139.0(3) . .
N5 Ag3 Ag9 150.7(3) . .
N5 Ag3 S4 107.8(3) . .
N5 Ag3 S5 113.0(3) . .
N5 Ag3 S12 96.3(3) . .
Ag5 Ag4 Ag8 52.45(2) . .
Ag5 Ag4 Ag9 52.32(2) . .
Ag8 Ag4 Ag9 52.11(2) . .
S3 Ag4 Ag5 50.20(6) . .
S3 Ag4 Ag8 75.91(6) . .
S3 Ag4 Ag9 102.11(7) . .
S3 Ag4 S5 114.08(9) . .
S5 Ag4 Ag5 75.99(6) . .
S5 Ag4 Ag8 101.64(6) . .
S5 Ag4 Ag9 49.83(6) . .
S10 Ag4 Ag5 102.22(7) . .
S10 Ag4 Ag8 49.98(6) . .
S10 Ag4 Ag9 76.76(6) . .
S10 Ag4 S3 112.23(8) . .
S10 Ag4 S5 114.04(9) . .
N7 Ag4 Ag5 150.5(3) . .
N7 Ag4 Ag8 154.8(3) . .
N7 Ag4 Ag9 141.1(4) . .
N7 Ag4 S3 111.5(3) . .
N7 Ag4 S5 97.1(4) . .
N7 Ag4 S10 106.7(3) . .
Ag2 Ag5 Ag1 88.06(3) . .
Ag2 Ag5 Ag3 90.67(3) . .
Ag2 Ag5 Ag4 170.50(4) . .
Ag3 Ag5 Ag1 170.25(3) . .
Ag4 Ag5 Ag1 90.44(3) . .
Ag4 Ag5 Ag3 89.22(3) . .
Ag6 Ag5 Ag1 62.71(3) . .
Ag6 Ag5 Ag2 63.35(3) . .
Ag6 Ag5 Ag3 124.95(3) . .
Ag6 Ag5 Ag4 123.87(3) . .
Ag7 Ag5 Ag1 122.57(3) . .
Ag7 Ag5 Ag2 63.52(3) . .
Ag7 Ag5 Ag3 65.01(3) . .
Ag7 Ag5 Ag4 124.65(3) . .
Ag7 Ag5 Ag6 59.99(2) . .
Ag7 Ag5 Ag8 90.04(3) . .
Ag7 Ag5 Ag9 60.46(3) . .
Ag8 Ag5 Ag1 64.19(2) . .
Ag8 Ag5 Ag2 123.16(3) . .
Ag8 Ag5 Ag3 124.00(3) . .
Ag8 Ag5 Ag4 64.11(3) . .
Ag8 Ag5 Ag6 59.88(3) . .
Ag9 Ag5 Ag1 124.05(3) . .
Ag9 Ag5 Ag2 123.93(3) . .
Ag9 Ag5 Ag3 64.24(3) . .
Ag9 Ag5 Ag4 64.27(3) . .
Ag9 Ag5 Ag6 90.15(3) . .
Ag9 Ag5 Ag8 59.89(2) . .
S3 Ag5 Ag1 53.81(6) . .
S3 Ag5 Ag2 117.72(7) . .
S3 Ag5 Ag3 118.96(7) . .
S3 Ag5 Ag4 54.58(7) . .
S3 Ag5 Ag6 116.09(7) . .
S3 Ag5 Ag7 175.34(7) . .
S3 Ag5 Ag8 85.61(6) . .
S3 Ag5 Ag9 118.30(7) . .
S3 Ag5 S4 97.45(9) . .
S4 Ag5 Ag1 117.95(6) . .
S4 Ag5 Ag2 55.61(7) . .
S4 Ag5 Ag3 54.11(6) . .
S4 Ag5 Ag4 117.46(7) . .
S4 Ag5 Ag6 118.66(7) . .
S4 Ag5 Ag7 86.90(7) . .
S4 Ag5 Ag8 176.91(7) . .
S4 Ag5 Ag9 118.00(6) . .
Ag1 Ag6 Ag10 169.38(3) . .
Ag1 Ag6 Ag11 89.65(3) . .
Ag2 Ag6 Ag1 89.27(3) . .
Ag2 Ag6 Ag10 89.18(3) . .
Ag2 Ag6 Ag11 170.18(3) . .
Ag5 Ag6 Ag1 65.51(3) . .
Ag5 Ag6 Ag2 63.02(3) . .
Ag5 Ag6 Ag10 122.67(3) . .
Ag5 Ag6 Ag11 125.01(3) . .
Ag7 Ag6 Ag1 125.20(3) . .
Ag7 Ag6 Ag2 63.35(3) . .
Ag7 Ag6 Ag5 59.84(2) . .
Ag7 Ag6 Ag10 62.93(3) . .
Ag7 Ag6 Ag11 124.60(3) . .
Ag7 Ag6 Ag12 60.20(3) . .
Ag8 Ag6 Ag1 65.31(3) . .
Ag8 Ag6 Ag2 122.95(3) . .
Ag8 Ag6 Ag5 60.01(3) . .
Ag8 Ag6 Ag7 90.02(3) . .
Ag8 Ag6 Ag10 123.86(3) . .
Ag8 Ag6 Ag11 65.09(3) . .
Ag8 Ag6 Ag12 59.72(3) . .
Ag10 Ag6 Ag11 90.09(3) . .
Ag12 Ag6 Ag1 124.88(3) . .
Ag12 Ag6 Ag2 123.52(3) . .
Ag12 Ag6 Ag5 89.77(3) . .
Ag12 Ag6 Ag10 64.17(3) . .
Ag12 Ag6 Ag11 64.55(3) . .
S1 Ag6 Ag1 118.14(7) . .
S1 Ag6 Ag2 120.97(7) . .
S1 Ag6 Ag5 173.73(7) . .
S1 Ag6 Ag7 116.64(7) . .
S1 Ag6 Ag8 116.04(7) . .
S1 Ag6 Ag10 54.46(7) . .
S1 Ag6 Ag11 51.65(7) . .
S1 Ag6 Ag12 83.96(6) . .
S2 Ag6 Ag1 54.44(6) . .
S2 Ag6 Ag2 55.60(6) . .
S2 Ag6 Ag5 88.73(6) . .
S2 Ag6 Ag7 118.86(6) . .
S2 Ag6 Ag8 119.48(7) . .
S2 Ag6 Ag10 116.66(7) . .
S2 Ag6 Ag11 116.46(6) . .
S2 Ag6 Ag12 178.50(7) . .
S2 Ag6 S1 97.54(9) . .
Ag2 Ag7 Ag3 89.70(3) . .
Ag2 Ag7 Ag10 90.03(3) . .
Ag2 Ag7 Ag13 172.12(3) . .
Ag5 Ag7 Ag2 63.07(3) . .
Ag5 Ag7 Ag3 63.50(3) . .
Ag5 Ag7 Ag6 60.17(2) . .
Ag5 Ag7 Ag9 59.81(2) . .
Ag5 Ag7 Ag10 124.81(3) . .
Ag5 Ag7 Ag12 89.83(3) . .
Ag5 Ag7 Ag13 122.91(3) . .
Ag6 Ag7 Ag2 63.24(2) . .
Ag6 Ag7 Ag3 123.61(3) . .
Ag6 Ag7 Ag9 89.88(3) . .
Ag6 Ag7 Ag10 64.74(3) . .
Ag6 Ag7 Ag12 59.96(2) . .
Ag6 Ag7 Ag13 123.57(3) . .
Ag9 Ag7 Ag2 122.83(3) . .
Ag9 Ag7 Ag3 63.49(3) . .
Ag9 Ag7 Ag10 124.39(3) . .
Ag9 Ag7 Ag13 63.19(3) . .
Ag10 Ag7 Ag3 170.05(3) . .
Ag10 Ag7 Ag13 89.89(3) . .
Ag12 Ag7 Ag2 123.17(3) . .
Ag12 Ag7 Ag3 123.13(3) . .
Ag12 Ag7 Ag9 59.72(3) . .
Ag12 Ag7 Ag10 64.79(3) . .
Ag12 Ag7 Ag13 63.66(3) . .
Ag13 Ag7 Ag3 89.02(3) . .
S11 Ag7 Ag2 55.61(6) . .
S11 Ag7 Ag3 118.52(7) . .
S11 Ag7 Ag5 118.43(7) . .
S11 Ag7 Ag6 86.98(6) . .
S11 Ag7 Ag9 176.85(7) . .
S11 Ag7 Ag10 53.93(7) . .
S11 Ag7 Ag12 118.35(7) . .
S11 Ag7 Ag13 118.65(7) . .
S12 Ag7 Ag2 120.79(7) . .
S12 Ag7 Ag3 55.55(6) . .
S12 Ag7 Ag5 118.54(7) . .
S12 Ag7 Ag6 175.24(6) . .
S12 Ag7 Ag9 85.67(6) . .
S12 Ag7 Ag10 116.63(7) . .
S12 Ag7 Ag12 116.04(7) . .
S12 Ag7 Ag13 52.64(6) . .
S12 Ag7 S11 97.47(8) . .
Ag1 Ag8 Ag11 88.01(3) . .
Ag1 Ag8 Ag15 158.0(4) . .
Ag4 Ag8 Ag1 90.32(3) . .
Ag4 Ag8 Ag11 170.21(3) . .
Ag4 Ag8 Ag15 98.8(2) . .
Ag5 Ag8 Ag1 64.62(3) . .
Ag5 Ag8 Ag4 63.43(3) . .
Ag5 Ag8 Ag11 124.02(3) . .
Ag5 Ag8 Ag14 124.83(8) . .
Ag5 Ag8 Ag15 137.3(4) . .
Ag6 Ag8 Ag1 62.93(3) . .
Ag6 Ag8 Ag4 123.42(3) . .
Ag6 Ag8 Ag5 60.11(3) . .
Ag6 Ag8 Ag11 64.00(3) . .
Ag6 Ag8 Ag14 124.01(4) . .
Ag6 Ag8 Ag15 124.94(10) . .
Ag9 Ag8 Ag1 124.56(3) . .
Ag9 Ag8 Ag4 64.04(3) . .
Ag9 Ag8 Ag5 59.98(3) . .
Ag9 Ag8 Ag6 90.33(3) . .
Ag9 Ag8 Ag11 124.41(3) . .
Ag9 Ag8 Ag14 64.90(8) . .
Ag9 Ag8 Ag15 77.3(4) . .
Ag11 Ag8 Ag15 79.6(3) . .
Ag12 Ag8 Ag1 123.02(3) . .
Ag12 Ag8 Ag4 124.20(3) . .
Ag12 Ag8 Ag5 90.13(3) . .
Ag12 Ag8 Ag6 60.23(3) . .
Ag12 Ag8 Ag9 60.21(2) . .
Ag12 Ag8 Ag11 64.27(3) . .
Ag12 Ag8 Ag14 63.93(3) . .
Ag12 Ag8 Ag15 67.34(15) . .
Ag14 Ag8 Ag1 169.71(7) . .
Ag14 Ag8 Ag4 91.02(6) . .
Ag14 Ag8 Ag11 88.94(7) . .
S9 Ag8 Ag1 52.26(6) . .
S9 Ag8 Ag4 117.57(7) . .
S9 Ag8 Ag5 116.65(7) . .
S9 Ag8 Ag6 85.47(6) . .
S9 Ag8 Ag9 175.66(6) . .
S9 Ag8 Ag11 54.43(7) . .
S9 Ag8 Ag12 118.20(7) . .
S9 Ag8 Ag14 118.52(10) . .
S9 Ag8 Ag15 106.1(4) . .
S9 Ag8 S10 97.34(8) . .
S10 Ag8 Ag1 118.07(7) . .
S10 Ag8 Ag4 54.28(7) . .
S10 Ag8 Ag5 117.43(7) . .
S10 Ag8 Ag6 177.01(7) . .
S10 Ag8 Ag9 86.84(6) . .
S10 Ag8 Ag11 118.53(7) . .
S10 Ag8 Ag12 118.90(7) . .
S10 Ag8 Ag14 55.45(7) . .
S10 Ag8 Ag15 55.31(11) . .
Ag4 Ag9 Ag3 88.67(3) . .
Ag4 Ag9 Ag14 89.88(4) . .
Ag5 Ag9 Ag3 63.94(3) . .
Ag5 Ag9 Ag4 63.41(3) . .
Ag5 Ag9 Ag7 59.73(3) . .
Ag5 Ag9 Ag12 89.97(3) . .
Ag5 Ag9 Ag13 123.89(3) . .
Ag5 Ag9 Ag14 122.85(5) . .
Ag7 Ag9 Ag3 64.69(3) . .
Ag7 Ag9 Ag4 123.07(3) . .
Ag7 Ag9 Ag13 64.25(3) . .
Ag7 Ag9 Ag14 123.02(5) . .
Ag8 Ag9 Ag3 123.95(3) . .
Ag8 Ag9 Ag4 63.86(3) . .
Ag8 Ag9 Ag5 60.13(3) . .
Ag8 Ag9 Ag7 89.76(3) . .
Ag8 Ag9 Ag12 59.78(3) . .
Ag8 Ag9 Ag13 123.86(3) . .
Ag8 Ag9 Ag14 62.77(5) . .
Ag12 Ag9 Ag3 124.66(3) . .
Ag12 Ag9 Ag4 123.59(3) . .
Ag12 Ag9 Ag7 60.05(3) . .
Ag12 Ag9 Ag13 64.16(3) . .
Ag12 Ag9 Ag14 63.00(4) . .
Ag13 Ag9 Ag3 90.12(3) . .
Ag13 Ag9 Ag4 170.77(3) . .
Ag13 Ag9 Ag14 89.91(4) . .
Ag14 Ag9 Ag3 171.12(6) . .
S5 Ag9 Ag3 52.47(7) . .
S5 Ag9 Ag4 54.90(6) . .
S5 Ag9 Ag5 85.80(6) . .
S5 Ag9 Ag7 116.81(7) . .
S5 Ag9 Ag8 118.35(6) . .
S5 Ag9 Ag12 175.69(7) . .
S5 Ag9 Ag13 117.78(6) . .
S5 Ag9 Ag14 120.17(8) . .
S6 Ag9 Ag3 117.68(6) . .
S6 Ag9 Ag4 118.85(7) . .
S6 Ag9 Ag5 176.83(7) . .
S6 Ag9 Ag7 118.08(7) . .
S6 Ag9 Ag8 118.36(6) . .
S6 Ag9 Ag12 86.89(6) . .
S6 Ag9 Ag13 54.13(6) . .
S6 Ag9 Ag14 55.86(7) . .
S6 Ag9 S5 97.33(8) . .
Ag6 Ag10 Ag12 51.92(2) . .
Ag7 Ag10 Ag6 52.33(2) . .
Ag7 Ag10 Ag12 52.48(2) . .
S1 Ag10 Ag6 49.69(6) . .
S1 Ag10 Ag7 101.46(7) . .
S1 Ag10 Ag12 73.87(6) . .
S8 Ag10 Ag6 101.17(6) . .
S8 Ag10 Ag7 76.71(6) . .
S8 Ag10 Ag12 49.45(6) . .
S8 Ag10 S1 109.68(8) . .
S11 Ag10 Ag6 77.26(6) . .
S11 Ag10 Ag7 50.72(6) . .
S11 Ag10 Ag12 102.92(6) . .
S11 Ag10 S1 115.50(9) . .
S11 Ag10 S8 114.78(8) . .
N10 Ag10 Ag6 140.8(3) . .
N10 Ag10 Ag7 157.3(3) . .
N10 Ag10 Ag12 148.0(3) . .
N10 Ag10 S1 96.6(3) . .
N10 Ag10 S8 110.1(3) . .
N10 Ag10 S11 108.6(3) . .
Ag6 Ag11 Ag8 50.92(2) . .
Ag6 Ag11 Ag12 51.20(2) . .
Ag12 Ag11 Ag8 50.66(2) . .
S1 Ag11 Ag6 49.59(6) . .
S1 Ag11 Ag8 99.98(7) . .
S1 Ag11 Ag12 74.27(6) . .
S1 Ag11 S7 110.67(9) . .
S1 Ag11 S9 112.79(9) . .
S7 Ag11 Ag6 99.84(6) . .
S7 Ag11 Ag8 74.81(6) . .
S7 Ag11 Ag12 48.93(6) . .
S7 Ag11 S9 111.89(9) . .
S9 Ag11 Ag6 73.76(6) . .
S9 Ag11 Ag8 48.32(5) . .
S9 Ag11 Ag12 98.63(6) . .
N12 Ag11 Ag6 160.7(7) . .
N12 Ag11 Ag8 135.6(9) . .
N12 Ag11 Ag12 148.0(7) . .
N12 Ag11 S1 122.4(8) . .
N12 Ag11 S7 99.4(7) . .
N12 Ag11 S9 98.6(9) . .
N14 Ag11 Ag6 152.5(10) . .
N14 Ag11 Ag8 140.7(11) . .
N14 Ag11 Ag12 154.9(11) . .
N14 Ag11 S1 114.7(10) . .
N14 Ag11 S7 107.4(11) . .
N14 Ag11 S9 98.9(12) . .
Ag6 Ag12 Ag7 59.83(2) . .
Ag6 Ag12 Ag10 63.91(3) . .
Ag6 Ag12 Ag11 64.25(3) . .
Ag6 Ag12 Ag13 123.83(3) . .
Ag6 Ag12 Ag14 123.36(4) . .
Ag7 Ag12 Ag10 62.73(3) . .
Ag7 Ag12 Ag11 123.93(3) . .
Ag7 Ag12 Ag13 64.05(3) . .
Ag7 Ag12 Ag14 124.87(8) . .
Ag8 Ag12 Ag6 60.05(3) . .
Ag8 Ag12 Ag7 90.00(3) . .
Ag8 Ag12 Ag9 60.00(2) . .
Ag8 Ag12 Ag10 123.94(3) . .
Ag8 Ag12 Ag11 65.06(3) . .
Ag8 Ag12 Ag13 123.40(3) . .
Ag8 Ag12 Ag14 63.46(3) . .
Ag9 Ag12 Ag6 90.10(3) . .
Ag9 Ag12 Ag7 60.24(3) . .
Ag9 Ag12 Ag10 122.85(3) . .
Ag9 Ag12 Ag11 124.99(3) . .
Ag9 Ag12 Ag13 63.48(3) . .
Ag9 Ag12 Ag14 64.66(7) . .
Ag10 Ag12 Ag11 89.82(3) . .
Ag13 Ag12 Ag10 89.07(3) . .
Ag13 Ag12 Ag11 169.87(4) . .
Ag14 Ag12 Ag10 170.87(5) . .
Ag14 Ag12 Ag11 89.10(8) . .
Ag14 Ag12 Ag13 90.40(7) . .
S7 Ag12 Ag6 117.97(7) . .
S7 Ag12 Ag7 176.94(7) . .
S7 Ag12 Ag8 86.98(7) . .
S7 Ag12 Ag9 118.42(7) . .
S7 Ag12 Ag10 118.72(7) . .
S7 Ag12 Ag11 54.12(6) . .
S7 Ag12 Ag13 118.20(6) . .
S7 Ag12 Ag14 53.98(10) . .
S8 Ag12 Ag6 117.86(7) . .
S8 Ag12 Ag7 86.03(6) . .
S8 Ag12 Ag8 176.02(7) . .
S8 Ag12 Ag9 117.41(6) . .
S8 Ag12 Ag10 54.22(6) . .
S8 Ag12 Ag11 117.60(7) . .
S8 Ag12 Ag13 54.30(6) . .
S8 Ag12 Ag14 118.77(7) . .
S8 Ag12 S7 96.98(9) . .
Ag9 Ag13 Ag7 52.56(2) . .
Ag9 Ag13 Ag12 52.36(2) . .
Ag12 Ag13 Ag7 52.29(2) . .
S6 Ag13 Ag7 102.43(6) . .
S6 Ag13 Ag9 50.09(6) . .
S6 Ag13 Ag12 77.04(6) . .
S6 Ag13 S8 114.13(8) . .
S8 Ag13 Ag7 76.07(6) . .
S8 Ag13 Ag9 101.89(6) . .
S8 Ag13 Ag12 49.80(6) . .
S12 Ag13 Ag7 50.12(6) . .
S12 Ag13 Ag9 77.32(6) . .
S12 Ag13 Ag12 102.21(6) . .
S12 Ag13 S6 114.22(9) . .
S12 Ag13 S8 112.74(8) . .
O1 Ag13 Ag7 153.1(5) . .
O1 Ag13 Ag9 152.7(4) . .
O1 Ag13 Ag12 139.8(4) . .
O1 Ag13 S6 104.0(5) . .
O1 Ag13 S8 97.2(3) . .
O1 Ag13 S12 113.0(4) . .
Ag8 Ag14 Ag9 52.32(4) . .
Ag8 Ag14 Ag12 52.61(3) . .
Ag12 Ag14 Ag9 52.33(4) . .
S6 Ag14 Ag8 101.27(11) . .
S6 Ag14 Ag9 49.15(8) . .
S6 Ag14 Ag12 76.30(9) . .
S7 Ag14 Ag8 78.00(7) . .
S7 Ag14 Ag9 102.69(7) . .
S7 Ag14 Ag12 50.53(6) . .
S7 Ag14 S6 113.48(10) . .
S7 Ag14 S10 115.82(12) . .
S10 Ag14 Ag8 50.34(6) . .
S10 Ag14 Ag9 76.19(9) . .
S10 Ag14 Ag12 102.60(7) . .
S10 Ag14 S6 111.83(15) . .
N4 Ag14 Ag8 147.6(2) 3_665 .
N4 Ag14 Ag9 129.7(3) 3_665 .
N4 Ag14 Ag12 159.4(2) 3_665 .
N4 Ag14 S6 91.5(2) 3_665 .
N4 Ag14 S7 123.8(3) 3_665 .
N4 Ag14 S10 97.3(2) 3_665 .
S7 Ag15 Ag8 76.9(3) . .
S7 Ag15 S10 120.6(3) . .
S10 Ag15 Ag8 46.5(2) . .
N4 Ag15 Ag8 136.5(7) 3_665 .
N4 Ag15 S7 144.7(6) 3_665 .
N4 Ag15 S10 94.8(4) 3_665 .
Ag6 S1 Ag10 75.86(7) . .
Ag6 S1 Ag11 78.75(8) . .
Ag11 S1 Ag10 119.48(10) . .
C1 S1 Ag6 98.3(3) . .
C1 S1 Ag10 120.5(4) . .
C1 S1 Ag11 116.9(4) . .
Ag1 S2 Ag2 111.56(9) . .
Ag6 S2 Ag1 75.57(7) . .
Ag6 S2 Ag2 73.72(7) . .
C2 S2 Ag1 119.3(4) . .
C2 S2 Ag2 124.5(4) . .
C2 S2 Ag6 98.2(3) . .
Ag4 S3 Ag1 116.44(10) . .
Ag5 S3 Ag1 77.25(8) . .
Ag5 S3 Ag4 75.22(8) . .
C3 S3 Ag1 118.9(4) . .
C3 S3 Ag4 121.1(4) . .
C3 S3 Ag5 98.5(4) . .
Ag3 S4 Ag2 114.16(10) . .
Ag5 S4 Ag2 73.48(7) . .
Ag5 S4 Ag3 76.15(7) . .
C4 S4 Ag2 117.9(4) . .
C4 S4 Ag3 123.1(4) . .
C4 S4 Ag5 97.9(3) . .
Ag3 S5 Ag4 114.90(9) . .
Ag9 S5 Ag3 77.50(8) . .
Ag9 S5 Ag4 75.27(7) . .
C5 S5 Ag3 117.8(3) . .
C5 S5 Ag4 124.1(3) . .
C5 S5 Ag9 98.8(3) . .
Ag9 S6 Ag13 75.78(7) . .
Ag9 S6 Ag14 74.99(7) . .
Ag13 S6 Ag14 113.16(9) . .
C6 S6 Ag9 98.9(3) . .
C6 S6 Ag13 117.4(3) . .
C6 S6 Ag14 125.6(3) . .
Ag12 S7 Ag11 76.95(7) . .
Ag12 S7 Ag14 75.49(10) . .
Ag14 S7 Ag11 114.64(11) . .
Ag15 S7 Ag11 115.31(18) . .
Ag15 S7 Ag12 91.0(6) . .
C7 S7 Ag11 122.7(4) . .
C7 S7 Ag12 98.6(3) . .
C7 S7 Ag14 119.2(4) . .
C7 S7 Ag15 121.9(4) . .
Ag12 S8 Ag10 76.33(8) . .
Ag12 S8 Ag13 75.90(7) . .
Ag13 S8 Ag10 114.03(9) . .
C8 S8 Ag10 124.3(4) . .
C8 S8 Ag12 99.4(4) . .
C8 S8 Ag13 118.5(4) . .
Ag1 S9 Ag11 115.69(9) . .
Ag8 S9 Ag1 78.48(7) . .
Ag8 S9 Ag11 77.26(8) . .
C10 S9 Ag1 118.6(4) . .
C10 S9 Ag8 98.6(3) . .
C10 S9 Ag11 123.3(4) . .
Ag4 S10 Ag14 114.80(13) . .
Ag4 S10 Ag15 129.8(5) . .
Ag8 S10 Ag4 75.74(8) . .
Ag8 S10 Ag14 74.21(8) . .
Ag8 S10 Ag15 78.2(2) . .
C9 S10 Ag4 118.2(4) . .
C9 S10 Ag8 99.0(3) . .
C9 S10 Ag14 122.7(4) . .
C9 S10 Ag15 107.7(6) . .
Ag7 S11 Ag2 73.55(7) . .
Ag7 S11 Ag10 75.35(8) . .
Ag10 S11 Ag2 113.06(10) . .
C12 S11 Ag2 125.5(4) . .
C12 S11 Ag7 97.9(4) . .
C12 S11 Ag10 116.3(4) . .
Ag7 S12 Ag3 75.69(7) . .
Ag7 S12 Ag13 77.24(7) . .
Ag13 S12 Ag3 114.56(9) . .
C11 S12 Ag3 123.5(4) . .
C11 S12 Ag7 98.6(3) . .
C11 S12 Ag13 118.7(4) . .
C29 O1 Ag13 112.6(13) . .
C13 N1 Ag1 125.9(12) . .
C13 N1 C16 113.6(14) . .
C16 N1 Ag1 120.4(10) . .
C14 N2 C15 112.2(17) . .
C17 N3 Ag2 125.4(7) . .
C17 N3 C20 116.7(9) . .
C20 N3 Ag2 117.8(7) . .
C18 N4 Ag14 123.4(7) . 2_654
C18 N4 Ag15 121.4(7) . 2_654
C18 N4 C19 117.3(9) . .
C19 N4 Ag14 117.3(7) . 2_654
C19 N4 Ag15 121.0(7) . 2_654
C21 N5 Ag3 125.7(13) . .
C21 N5 C24 112.3(16) . .
C24 N5 Ag3 121.8(11) . .
C22 N6 C23 118(2) . .
C25 N7 Ag4 121.6(11) . .
C28 N7 Ag4 123.5(14) . .
C28 N7 C25 114.7(16) . .
C26 N8 C27 118(2) . .
C29 N9 C30 113(3) . .
C29 N9 C31 119(2) . .
C30 N9 C31 127(2) . .
C38 N10 Ag10 119.5(10) . .
C41 N10 Ag10 123.9(9) . .
C41 N10 C38 116.6(13) . .
C40 N11 C39 112.5(19) . .
C32 N12 Ag11 126(3) . .
C35 N12 Ag11 119(2) . .
C35 N12 C32 116(4) . .
C34 N13 C33 142(7) . .
C36 N14 Ag11 176(4) . .
S1 C1 C2 122.5(6) . .
B1 C1 S1 119.7(7) . .
B1 C1 C2 59.0(6) . .
B1 C1 B2 109.5(8) . .
B1 C1 B8 64.1(8) . .
B1 C1 B9 113.6(9) . .
B2 C1 S1 118.9(7) . .
B2 C1 C2 58.2(6) . .
B8 C1 S1 118.2(8) . .
B8 C1 C2 110.7(8) . .
B8 C1 B2 114.5(8) . .
B8 C1 B9 62.8(8) . .
B9 C1 S1 119.1(8) . .
B9 C1 C2 108.8(8) . .
B9 C1 B2 63.2(7) . .
S2 C2 C1 123.4(6) . .
B1 C2 S2 119.2(7) . .
B1 C2 C1 56.9(6) . .
B1 C2 B2 108.6(9) . .
B2 C2 S2 120.4(7) . .
B2 C2 C1 59.2(6) . .
B3 C2 S2 118.2(8) . .
B3 C2 C1 108.1(8) . .
B3 C2 B1 63.1(7) . .
B3 C2 B2 113.9(8) . .
B3 C2 B10 63.6(7) . .
B10 C2 S2 119.9(8) . .
B10 C2 C1 108.6(9) . .
B10 C2 B1 113.2(8) . .
B10 C2 B2 62.7(7) . .
S3 C3 C4 122.8(7) . .
B11 C3 S3 119.5(7) . .
B11 C3 C4 58.0(6) . .
B12 C3 S3 119.1(7) . .
B12 C3 C4 108.8(8) . .
B12 C3 B11 63.3(7) . .
B18 C3 S3 119.4(8) . .
B18 C3 C4 109.4(8) . .
B18 C3 B11 112.9(9) . .
B18 C3 B12 61.9(7) . .
B18 C3 B20 64.0(7) . .
B20 C3 S3 118.9(7) . .
B20 C3 C4 59.1(7) . .
B20 C3 B11 109.7(8) . .
B20 C3 B12 114.0(8) . .
C3 C4 S4 123.3(6) . .
B11 C4 S4 119.6(8) . .
B11 C4 C3 59.4(6) . .
B11 C4 B14 62.6(7) . .
B11 C4 B20 109.9(9) . .
B14 C4 S4 118.4(8) . .
B14 C4 C3 109.4(8) . .
B14 C4 B20 114.6(9) . .
B19 C4 S4 119.0(8) . .
B19 C4 C3 108.1(9) . .
B19 C4 B11 113.5(8) . .
B19 C4 B14 63.9(7) . .
B19 C4 B20 62.8(8) . .
B20 C4 S4 119.0(7) . .
B20 C4 C3 58.0(6) . .
S5 C5 C6 122.3(6) . .
B21 C5 S5 119.4(7) . .
B21 C5 C6 58.3(6) . .
B21 C5 B22 109.8(8) . .
B22 C5 S5 118.0(7) . .
B22 C5 C6 58.5(6) . .
B23 C5 S5 119.5(7) . .
B23 C5 C6 109.3(8) . .
B23 C5 B21 63.8(7) . .
B23 C5 B22 114.7(8) . .
B23 C5 B24 63.7(7) . .
B24 C5 S5 118.9(7) . .
B24 C5 C6 108.9(7) . .
B24 C5 B21 114.6(8) . .
B24 C5 B22 63.2(6) . .
S6 C6 C5 122.6(6) . .
B21 C6 S6 119.1(7) . .
B21 C6 C5 58.3(6) . .
B21 C6 B22 109.6(8) . .
B22 C6 S6 118.6(7) . .
B22 C6 C5 58.3(6) . .
B28 C6 S6 119.9(7) . .
B28 C6 C5 108.5(8) . .
B28 C6 B21 63.3(7) . .
B28 C6 B22 114.1(8) . .
B28 C6 B29 63.9(7) . .
B29 C6 S6 118.6(7) . .
B29 C6 C5 109.1(7) . .
B29 C6 B21 115.0(8) . .
B29 C6 B22 63.3(6) . .
S7 C7 C8 122.9(7) . .
B31 C7 S7 119.7(8) . .
B31 C7 C8 58.0(6) . .
B32 C7 S7 120.3(8) . .
B32 C7 C8 107.7(8) . .
B32 C7 B31 62.7(7) . .
B32 C7 B39 64.5(8) . .
B32 C7 B40 113.9(9) . .
B39 C7 S7 119.4(8) . .
B39 C7 C8 107.7(9) . .
B39 C7 B31 114.2(9) . .
B39 C7 B40 61.6(8) . .
B40 C7 S7 117.9(7) . .
B40 C7 C8 59.3(6) . .
B40 C7 B31 110.2(9) . .
S8 C8 C7 122.0(7) . .
B31 C8 S8 119.2(8) . .
B31 C8 C7 58.7(6) . .
B31 C8 B40 109.2(9) . .
B34 C8 S8 120.1(8) . .
B34 C8 C7 108.9(8) . .
B34 C8 B31 63.2(8) . .
B34 C8 B40 114.6(9) . .
B38 C8 S8 119.0(8) . .
B38 C8 C7 108.9(9) . .
B38 C8 B31 114.7(9) . .
B38 C8 B34 63.8(8) . .
B38 C8 B40 64.0(7) . .
B40 C8 S8 118.3(7) . .
B40 C8 C7 57.4(7) . .
S10 C9 C10 122.0(7) . .
B43 C9 S10 119.5(8) . .
B43 C9 C10 58.5(6) . .
B44 C9 S10 117.6(7) . .
B44 C9 C10 57.7(6) . .
B44 C9 B43 109.4(8) . .
B45 C9 S10 118.6(7) . .
B45 C9 C10 108.9(7) . .
B45 C9 B43 115.2(9) . .
B45 C9 B44 63.6(7) . .
B46 C9 S10 120.0(7) . .
B46 C9 C10 108.9(8) . .
B46 C9 B43 63.0(7) . .
B46 C9 B44 115.4(9) . .
B46 C9 B45 64.9(8) . .
S9 C10 C9 123.0(6) . .
B41 C10 S9 118.8(7) . .
B41 C10 C9 108.7(7) . .
B41 C10 B43 63.1(7) . .
B42 C10 S9 119.4(7) . .
B42 C10 C9 108.6(8) . .
B42 C10 B41 63.4(7) . .
B42 C10 B43 113.9(8) . .
B43 C10 S9 118.8(7) . .
B43 C10 C9 58.4(6) . .
B44 C10 S9 118.8(7) . .
B44 C10 C9 58.5(6) . .
B44 C10 B41 114.9(8) . .
B44 C10 B42 63.6(7) . .
B44 C10 B43 110.1(8) . .
S12 C11 C12 122.3(6) . .
B51 C11 S12 118.6(8) . .
B51 C11 C12 58.4(6) . .
B52 C11 S12 119.4(8) . .
B52 C11 C12 109.1(8) . .
B52 C11 B51 63.9(8) . .
B52 C11 B58 63.7(8) . .
B52 C11 B60 113.1(9) . .
B58 C11 S12 119.6(8) . .
B58 C11 C12 108.4(8) . .
B58 C11 B51 114.8(9) . .
B58 C11 B60 62.2(7) . .
B60 C11 S12 120.1(8) . .
B60 C11 C12 58.0(6) . .
B60 C11 B51 108.8(8) . .
S11 C12 C11 123.6(7) . .
B51 C12 S11 120.0(8) . .
B51 C12 C11 58.7(7) . .
B57 C12 S11 120.5(8) . .
B57 C12 C11 107.1(8) . .
B57 C12 B51 61.8(7) . .
B57 C12 B59 63.2(7) . .
B57 C12 B60 112.4(9) . .
B59 C12 S11 119.1(7) . .
B59 C12 C11 108.0(8) . .
B59 C12 B51 113.2(8) . .
B59 C12 B60 62.2(7) . .
B60 C12 S11 119.3(7) . .
B60 C12 C11 58.7(6) . .
B60 C12 B51 109.7(9) . .
N1 C13 H13 117.4 . .
N1 C13 C14 125.2(19) . .
C14 C13 H13 117.4 . .
N2 C14 C13 123.0(19) . .
N2 C14 H14 118.5 . .
C13 C14 H14 118.5 . .
N2 C15 H15 117.3 . .
N2 C15 C16 125(2) . .
C16 C15 H15 117.3 . .
N1 C16 H16 120.0 . .
C15 C16 N1 120(2) . .
C15 C16 H16 120.0 . .
N3 C17 H17 118.9 . .
N3 C17 C18 122.3(11) . .
C18 C17 H17 118.9 . .
N4 C18 C17 120.9(11) . .
N4 C18 H18 119.5 . .
C17 C18 H18 119.5 . .
N4 C19 H19 119.3 . .
N4 C19 C20 121.5(11) . .
C20 C19 H19 119.3 . .
N3 C20 C19 121.2(11) . .
N3 C20 H20 119.4 . .
C19 C20 H20 119.4 . .
N5 C21 H21 116.0 . .
N5 C21 C22 128(2) . .
C22 C21 H21 116.0 . .
N6 C22 C21 118(2) . .
N6 C22 H22 120.8 . .
C21 C22 H22 120.8 . .
N6 C23 H23 119.9 . .
C24 C23 N6 120(3) . .
C24 C23 H23 119.9 . .
N5 C24 C23 123(2) . .
N5 C24 H24 118.6 . .
C23 C24 H24 118.6 . .
N7 C25 H25 119.1 . .
N7 C25 C26 121.7(18) . .
C26 C25 H25 119.1 . .
N8 C26 C25 122(2) . .
N8 C26 H26 118.9 . .
C25 C26 H26 118.9 . .
N8 C27 H27 119.4 . .
N8 C27 C28 121(2) . .
C28 C27 H27 119.4 . .
N7 C28 C27 121(2) . .
N7 C28 H28 119.5 . .
C27 C28 H28 119.5 . .
O1 C29 H29 122.4 . .
N9 C29 O1 115(2) . .
N9 C29 H29 122.4 . .
N9 C30 H30A 109.5 . .
N9 C30 H30B 109.5 . .
N9 C30 H30C 109.5 . .
H30A C30 H30B 109.5 . .
H30A C30 H30C 109.5 . .
H30B C30 H30C 109.5 . .
N9 C31 H31A 109.5 . .
N9 C31 H31B 109.5 . .
N9 C31 H31C 109.5 . .
H31A C31 H31B 109.5 . .
H31A C31 H31C 109.5 . .
H31B C31 H31C 109.5 . .
N12 C32 H32 116.9 . .
N12 C32 C33 126(4) . .
C33 C32 H32 116.9 . .
N13 C33 C32 104(5) . .
N13 C33 H33 127.8 . .
C32 C33 H33 127.8 . .
N13 C34 H34 128.5 . .
N13 C34 C35 103(5) . .
C35 C34 H34 128.5 . .
N12 C35 C34 128(3) . .
N12 C35 H35 115.8 . .
C34 C35 H35 115.8 . .
N14 C36 C37 172(4) . .
C36 C37 H37A 109.5 . .
C36 C37 H37B 109.5 . .
C36 C37 H37C 109.5 . .
H37A C37 H37B 109.5 . .
H37A C37 H37C 109.5 . .
H37B C37 H37C 109.5 . .
N10 C38 H38 119.4 . .
N10 C38 C39 121.2(17) . .
C39 C38 H38 119.4 . .
N11 C39 H39 118.1 . .
C38 C39 N11 124(2) . .
C38 C39 H39 118.1 . .
N11 C40 H40 118.1 . .
N11 C40 C41 123.8(16) . .
C41 C40 H40 118.1 . .
N10 C41 C40 121.8(13) . .
N10 C41 H41 119.1 . .
C40 C41 H41 119.1 . .
C1 B1 C2 64.1(7) . .
C1 B1 H1 120.7 . .
C1 B1 B3 109.7(9) . .
C1 B1 B6 107.3(9) . .
C1 B1 B8 58.2(7) . .
C2 B1 H1 121.1 . .
C2 B1 B3 58.0(6) . .
C2 B1 B6 106.3(8) . .
C2 B1 B8 110.1(9) . .
B3 B1 H1 121.5 . .
B6 B1 H1 122.7 . .
B6 B1 B3 59.7(7) . .
B6 B1 B8 61.4(8) . .
B8 B1 H1 120.6 . .
B8 B1 B3 109.9(9) . .
C1 B2 H2 122.9 . .
C1 B2 B7 103.8(8) . .
C1 B2 B9 57.0(7) . .
C1 B2 B10 107.7(8) . .
C2 B2 C1 62.6(6) . .
C2 B2 H2 121.7 . .
C2 B2 B7 105.8(9) . .
C2 B2 B9 107.4(9) . .
C2 B2 B10 58.1(7) . .
B7 B2 H2 123.9 . .
B7 B2 B9 58.5(7) . .
B7 B2 B10 60.6(8) . .
B9 B2 H2 123.0 . .
B10 B2 H2 121.7 . .
B10 B2 B9 107.6(9) . .
C2 B3 B1 58.9(6) . .
C2 B3 H3 123.4 . .
C2 B3 B4 105.7(10) . .
C2 B3 B6 106.9(9) . .
C2 B3 B10 58.3(7) . .
B1 B3 H3 123.2 . .
B1 B3 B10 105.7(9) . .
B4 B3 B1 106.3(10) . .
B4 B3 H3 122.5 . .
B4 B3 B10 60.0(8) . .
B6 B3 B1 59.6(7) . .
B6 B3 H3 121.2 . .
B6 B3 B4 60.3(8) . .
B6 B3 B10 108.4(10) . .
B10 B3 H3 122.3 . .
B3 B4 H4 121.7 . .
B3 B4 B5 108.3(9) . .
B3 B4 B6 59.5(8) . .
B3 B4 B7 107.7(9) . .
B3 B4 B10 60.4(8) . .
B5 B4 H4 121.7 . .
B5 B4 B7 58.9(9) . .
B6 B4 H4 121.5 . .
B6 B4 B5 61.1(8) . .
B6 B4 B7 107.7(10) . .
B6 B4 B10 108.1(8) . .
B7 B4 H4 122.4 . .
B10 B4 H4 121.8 . .
B10 B4 B5 107.5(10) . .
B10 B4 B7 59.7(8) . .
B4 B5 H5 121.0 . .
B4 B5 B6 59.3(9) . .
B6 B5 H5 121.8 . .
B7 B5 B4 61.4(9) . .
B7 B5 H5 121.4 . .
B7 B5 B6 108.2(10) . .
B8 B5 B4 109.1(11) . .
B8 B5 H5 120.9 . .
B8 B5 B6 60.9(8) . .
B8 B5 B7 108.5(10) . .
B9 B5 B4 108.9(10) . .
B9 B5 H5 121.7 . .
B9 B5 B6 108.2(10) . .
B9 B5 B7 59.5(8) . .
B9 B5 B8 60.2(8) . .
B1 B6 B3 60.8(7) . .
B1 B6 B4 107.0(9) . .
B1 B6 B5 105.0(10) . .
B1 B6 H6 122.7 . .
B1 B6 B8 59.8(7) . .
B3 B6 B4 60.1(8) . .
B3 B6 B5 107.6(10) . .
B3 B6 H6 120.5 . .
B3 B6 B8 109.5(8) . .
B4 B6 B5 59.6(9) . .
B4 B6 H6 122.1 . .
B4 B6 B8 107.2(10) . .
B5 B6 H6 123.6 . .
B8 B6 B5 58.3(8) . .
B8 B6 H6 121.7 . .
B2 B7 B4 106.9(9) . .
B2 B7 H7 121.6 . .
B2 B7 B10 59.9(7) . .
B4 B7 H7 122.7 . .
B5 B7 B2 108.0(9) . .
B5 B7 B4 59.7(9) . .
B5 B7 H7 122.0 . .
B5 B7 B10 107.8(11) . .
B9 B7 B2 61.4(7) . .
B9 B7 B4 107.5(10) . .
B9 B7 B5 59.5(8) . .
B9 B7 H7 121.0 . .
B9 B7 B10 109.4(9) . .
B10 B7 B4 59.3(8) . .
B10 B7 H7 121.5 . .
C1 B8 B1 57.7(7) . .
C1 B8 B5 105.0(10) . .
C1 B8 B6 104.8(9) . .
C1 B8 H8 124.4 . .
C1 B8 B9 58.6(7) . .
B1 B8 B6 58.8(8) . .
B1 B8 H8 123.7 . .
B5 B8 B1 106.3(10) . .
B5 B8 B6 60.9(9) . .
B5 B8 H8 122.3 . .
B6 B8 H8 122.1 . .
B9 B8 B1 105.2(9) . .
B9 B8 B5 59.3(8) . .
B9 B8 B6 107.5(10) . .
B9 B8 H8 122.6 . .
C1 B9 B2 59.8(6) . .
C1 B9 B5 105.9(10) . .
C1 B9 B7 107.3(10) . .
C1 B9 B8 58.5(7) . .
C1 B9 H9 123.5 . .
B2 B9 H9 121.5 . .
B5 B9 B2 108.2(10) . .
B5 B9 B7 61.0(9) . .
B5 B9 B8 60.5(8) . .
B5 B9 H9 121.9 . .
B7 B9 B2 60.1(7) . .
B7 B9 B8 110.0(11) . .
B7 B9 H9 120.7 . .
B8 B9 B2 108.3(10) . .
B8 B9 H9 121.1 . .
C2 B10 B2 59.2(6) . .
C2 B10 B3 58.1(7) . .
C2 B10 B4 105.2(9) . .
C2 B10 B7 105.9(9) . .
C2 B10 H10 124.1 . .
B2 B10 B3 106.8(9) . .
B2 B10 B4 107.8(10) . .
B2 B10 B7 59.5(8) . .
B2 B10 H10 122.1 . .
B3 B10 B7 108.0(10) . .
B3 B10 H10 122.4 . .
B4 B10 B3 59.6(8) . .
B4 B10 B7 60.9(9) . .
B4 B10 H10 122.0 . .
B7 B10 H10 121.7 . .
C3 B11 H11 121.8 . .
C3 B11 B12 58.1(7) . .
C3 B11 B13 105.6(10) . .
C3 B11 B14 108.9(8) . .
C4 B11 C3 62.5(6) . .
C4 B11 H11 121.6 . .
C4 B11 B12 108.1(9) . .
C4 B11 B13 106.1(9) . .
C4 B11 B14 58.9(6) . .
B12 B11 H11 122.2 . .
B13 B11 H11 123.5 . .
B13 B11 B12 59.5(8) . .
B13 B11 B14 59.7(8) . .
B14 B11 H11 121.4 . .
B14 B11 B12 108.1(9) . .
C3 B12 B11 58.6(6) . .
C3 B12 H12 124.2 . .
C3 B12 B13 105.6(9) . .
C3 B12 B15 105.8(8) . .
C3 B12 B18 58.1(7) . .
B11 B12 H12 122.8 . .
B13 B12 B11 58.9(7) . .
B13 B12 H12 121.5 . .
B15 B12 B11 107.9(10) . .
B15 B12 H12 121.3 . .
B15 B12 B13 61.9(8) . .
B15 B12 B18 60.0(8) . .
B18 B12 B11 106.1(8) . .
B18 B12 H12 122.2 . .
B18 B12 B13 108.7(9) . .
B11 B13 B12 61.6(7) . .
B11 B13 H13A 121.6 . .
B11 B13 B15 107.1(10) . .
B11 B13 B16 107.4(9) . .
B12 B13 H13A 121.2 . .
B12 B13 B15 58.2(8) . .
B12 B13 B16 107.0(10) . .
B14 B13 B11 60.5(7) . .
B14 B13 B12 110.5(9) . .
B14 B13 H13A 120.2 . .
B14 B13 B15 108.7(9) . .
B14 B13 B16 60.3(8) . .
B15 B13 H13A 122.7 . .
B16 B13 H13A 122.5 . .
B16 B13 B15 59.7(8) . .
C4 B14 B11 58.5(6) . .
C4 B14 B13 105.8(9) . .
C4 B14 H14A 124.4 . .
C4 B14 B16 104.7(10) . .
C4 B14 B19 57.7(7) . .
B11 B14 H14A 122.7 . .
B11 B14 B16 107.3(10) . .
B11 B14 B19 105.4(9) . .
B13 B14 B11 59.8(8) . .
B13 B14 H14A 121.6 . .
B13 B14 B16 60.9(8) . .
B13 B14 B19 107.4(10) . .
B16 B14 H14A 122.3 . .
B16 B14 B19 59.1(8) . .
B19 B14 H14A 123.2 . .
B12 B15 B13 59.9(8) . .
B12 B15 H15A 121.2 . .
B12 B15 B16 108.6(11) . .
B12 B15 B17 107.8(9) . .
B12 B15 B18 60.3(7) . .
B13 B15 H15A 122.5 . .
B16 B15 B13 60.0(8) . .
B16 B15 H15A 121.6 . .
B16 B15 B17 59.1(8) . .
B17 B15 B13 106.4(10) . .
B17 B15 H15A 122.6 . .
B18 B15 B13 107.4(10) . .
B18 B15 H15A 121.8 . .
B18 B15 B16 107.8(10) . .
B18 B15 B17 59.9(8) . .
B13 B16 H16A 122.4 . .
B14 B16 B13 58.7(8) . .
B14 B16 B15 107.9(9) . .
B14 B16 H16A 121.8 . .
B15 B16 B13 60.3(8) . .
B15 B16 H16A 121.4 . .
B17 B16 B13 107.7(10) . .
B17 B16 B14 107.8(9) . .
B17 B16 B15 60.5(8) . .
B17 B16 H16A 122.0 . .
B17 B16 B19 58.9(8) . .
B19 B16 B13 107.0(9) . .
B19 B16 B14 60.8(8) . .
B19 B16 B15 107.7(10) . .
B19 B16 H16A 122.2 . .
B15 B17 H17A 122.2 . .
B16 B17 B15 60.4(8) . .
B16 B17 H17A 121.5 . .
B16 B17 B20 108.5(10) . .
B18 B17 B15 58.7(8) . .
B18 B17 B16 107.9(9) . .
B18 B17 H17A 121.6 . .
B18 B17 B20 60.7(8) . .
B19 B17 B15 108.9(10) . .
B19 B17 B16 60.6(8) . .
B19 B17 H17A 120.4 . .
B19 B17 B18 109.6(10) . .
B19 B17 B20 60.7(8) . .
B20 B17 B15 107.4(9) . .
B20 B17 H17A 121.5 . .
C3 B18 B12 60.0(7) . .
C3 B18 B15 107.0(10) . .
C3 B18 B17 105.9(10) . .
C3 B18 H18A 123.5 . .
C3 B18 B20 58.2(7) . .
B12 B18 B17 108.6(10) . .
B12 B18 H18A 121.5 . .
B12 B18 B20 107.8(9) . .
B15 B18 B12 59.7(7) . .
B15 B18 B17 61.5(8) . .
B15 B18 H18A 121.1 . .
B15 B18 B20 109.1(10) . .
B17 B18 H18A 121.6 . .
B17 B18 B20 60.0(8) . .
B20 B18 H18A 121.8 . .
C4 B19 B14 58.4(7) . .
C4 B19 B16 106.0(9) . .
C4 B19 B17 107.0(9) . .
C4 B19 H19A 123.7 . .
C4 B19 B20 59.1(7) . .
B14 B19 H19A 122.1 . .
B16 B19 B14 60.1(8) . .
B16 B19 H19A 121.8 . .
B16 B19 B20 108.5(10) . .
B17 B19 B14 108.5(10) . .
B17 B19 B16 60.6(9) . .
B17 B19 H19A 121.1 . .
B17 B19 B20 60.7(8) . .
B20 B19 B14 107.2(9) . .
B20 B19 H19A 121.6 . .
C3 B20 C4 62.9(7) . .
C3 B20 B17 105.0(9) . .
C3 B20 B18 57.7(7) . .
C3 B20 B19 108.2(9) . .
C3 B20 H20A 121.7 . .
C4 B20 B17 104.4(9) . .
C4 B20 B18 107.4(8) . .
C4 B20 B19 58.1(7) . .
C4 B20 H20A 122.1 . .
B17 B20 B18 59.3(8) . .
B17 B20 H20A 124.4 . .
B18 B20 H20A 122.7 . .
B19 B20 B17 58.6(8) . .
B19 B20 B18 106.8(9) . .
B19 B20 H20A 122.5 . .
C5 B21 H21A 122.2 . .
C5 B21 B23 56.7(7) . .
C5 B21 B26 105.1(9) . .
C5 B21 B28 107.9(8) . .
C6 B21 C5 63.4(6) . .
C6 B21 H21A 122.0 . .
C6 B21 B23 107.8(8) . .
C6 B21 B26 104.9(8) . .
C6 B21 B28 57.4(6) . .
B23 B21 H21A 122.1 . .
B26 B21 H21A 123.6 . .
B26 B21 B23 60.6(7) . .
B26 B21 B28 59.2(7) . .
B28 B21 H21A 122.4 . .
B28 B21 B23 108.0(9) . .
C5 B22 C6 63.2(6) . .
C5 B22 H22A 122.0 . .
C5 B22 B24 57.6(6) . .
C5 B22 B29 108.4(8) . .
C5 B22 B30 104.6(8) . .
C6 B22 H22A 122.1 . .
C6 B22 B24 108.1(8) . .
C6 B22 B29 57.5(6) . .
C6 B22 B30 104.7(8) . .
B24 B22 H22A 122.0 . .
B24 B22 B29 108.4(8) . .
B24 B22 B30 59.4(6) . .
B29 B22 H22A 121.7 . .
B30 B22 H22A 124.2 . .
B30 B22 B29 59.9(7) . .
C5 B23 B21 59.5(6) . .
C5 B23 H23A 123.5 . .
C5 B23 B24 58.8(6) . .
C5 B23 B25 106.1(9) . .
C5 B23 B26 106.0(9) . .
B21 B23 H23A 122.1 . .
B21 B23 B26 58.9(7) . .
B24 B23 B21 107.4(8) . .
B24 B23 H23A 121.9 . .
B24 B23 B25 59.7(7) . .
B24 B23 B26 108.3(9) . .
B25 B23 B21 107.8(9) . .
B25 B23 H23A 121.8 . .
B25 B23 B26 61.2(7) . .
B26 B23 H23A 121.9 . .
C5 B24 B22 59.2(6) . .
C5 B24 B23 57.4(6) . .
C5 B24 H24A 124.1 . .
C5 B24 B25 105.4(8) . .
C5 B24 B30 106.7(8) . .
B22 B24 H24A 121.9 . .
B23 B24 B22 106.5(8) . .
B23 B24 H24A 122.5 . .
B23 B24 B30 108.5(9) . .
B25 B24 B22 108.3(8) . .
B25 B24 B23 60.2(7) . .
B25 B24 H24A 121.8 . .
B25 B24 B30 60.8(7) . .
B30 B24 B22 60.4(7) . .
B30 B24 H24A 121.1 . .
B23 B25 H25A 121.8 . .
B23 B25 B26 59.9(7) . .
B23 B25 B27 107.9(9) . .
B23 B25 B30 107.6(8) . .
B24 B25 B23 60.1(7) . .
B24 B25 H25A 121.6 . .
B24 B25 B26 107.5(8) . .
B24 B25 B27 108.4(9) . .
B24 B25 B30 59.8(7) . .
B26 B25 H25A 122.5 . .
B27 B25 H25A 121.6 . .
B27 B25 B26 59.2(7) . .
B27 B25 B30 60.3(7) . .
B30 B25 H25A 122.1 . .
B30 B25 B26 106.9(8) . .
B21 B26 B23 60.5(7) . .
B21 B26 B25 107.3(9) . .
B21 B26 H26A 121.3 . .
B21 B26 B27 108.3(9) . .
B23 B26 B25 59.0(7) . .
B23 B26 H26A 121.7 . .
B25 B26 H26A 122.7 . .
B27 B26 B23 107.4(9) . .
B27 B26 B25 59.6(7) . .
B27 B26 H26A 122.0 . .
B28 B26 B21 61.0(7) . .
B28 B26 B23 109.3(8) . .
B28 B26 B25 107.8(9) . .
B28 B26 H26A 120.8 . .
B28 B26 B27 60.0(7) . .
B25 B27 H27A 121.0 . .
B25 B27 B29 108.2(9) . .
B25 B27 B30 60.0(7) . .
B26 B27 B25 61.2(7) . .
B26 B27 H27A 121.7 . .
B26 B27 B29 107.5(9) . .
B26 B27 B30 108.1(9) . .
B28 B27 B25 108.4(9) . .
B28 B27 B26 59.2(7) . .
B28 B27 H27A 122.1 . .
B28 B27 B29 60.0(7) . .
B28 B27 B30 107.4(9) . .
B29 B27 H27A 122.0 . .
B30 B27 H27A 122.1 . .
B30 B27 B29 59.6(7) . .
C6 B28 B21 59.3(6) . .
C6 B28 B26 106.9(8) . .
C6 B28 B27 106.5(8) . .
C6 B28 H28A 123.5 . .
C6 B28 B29 58.4(6) . .
B21 B28 H28A 122.2 . .
B21 B28 B29 107.4(8) . .
B26 B28 B21 59.8(7) . .
B26 B28 B27 60.8(7) . .
B26 B28 H28A 121.1 . .
B26 B28 B29 109.7(9) . .
B27 B28 B21 107.9(9) . .
B27 B28 H28A 121.5 . .
B27 B28 B29 61.1(7) . .
B29 B28 H28A 121.2 . .
C6 B29 B22 59.1(6) . .
C6 B29 B27 104.2(8) . .
C6 B29 B28 57.7(6) . .
C6 B29 H29A 124.2 . .
C6 B29 B30 106.0(8) . .
B22 B29 B27 106.7(9) . .
B22 B29 H29A 122.3 . .
B27 B29 H29A 123.1 . .
B28 B29 B22 105.9(8) . .
B28 B29 B27 58.9(7) . .
B28 B29 H29A 123.2 . .
B28 B29 B30 106.8(9) . .
B30 B29 B22 59.9(6) . .
B30 B29 B27 60.0(7) . .
B30 B29 H29A 121.9 . .
B22 B30 B27 107.3(8) . .
B22 B30 H30 122.2 . .
B24 B30 B22 60.3(6) . .
B24 B30 B25 59.4(7) . .
B24 B30 B27 107.6(9) . .
B24 B30 B29 109.4(8) . .
B24 B30 H30 121.4 . .
B25 B30 B22 107.1(8) . .
B25 B30 B27 59.7(7) . .
B25 B30 B29 108.7(9) . .
B25 B30 H30 122.2 . .
B27 B30 H30 122.1 . .
B29 B30 B22 60.2(6) . .
B29 B30 B27 60.5(7) . .
B29 B30 H30 120.6 . .
C7 B31 H31 121.7 . .
C7 B31 B32 57.8(7) . .
C7 B31 B33 104.6(9) . .
C7 B31 B34 108.5(9) . .
C8 B31 C7 63.3(7) . .
C8 B31 H31 121.7 . .
C8 B31 B32 108.0(9) . .
C8 B31 B33 104.9(10) . .
C8 B31 B34 58.1(7) . .
B32 B31 H31 122.6 . .
B32 B31 B33 58.7(8) . .
B32 B31 B34 107.1(10) . .
B33 B31 H31 124.5 . .
B33 B31 B34 59.2(8) . .
B34 B31 H31 122.1 . .
C7 B32 B31 59.5(6) . .
C7 B32 H32A 123.3 . .
C7 B32 B33 107.7(10) . .
C7 B32 B35 106.3(10) . .
C7 B32 B39 57.8(7) . .
B31 B32 H32A 121.7 . .
B31 B32 B35 108.6(11) . .
B31 B32 B39 106.4(9) . .
B33 B32 B31 60.9(8) . .
B33 B32 H32A 120.9 . .
B33 B32 B35 60.6(9) . .
B33 B32 B39 108.1(11) . .
B35 B32 H32A 121.6 . .
B35 B32 B39 60.0(8) . .
B39 B32 H32A 122.8 . .
B31 B33 H33A 121.5 . .
B31 B33 B35 108.7(9) . .
B32 B33 B31 60.4(8) . .
B32 B33 H33A 120.7 . .
B32 B33 B34 109.4(9) . .
B32 B33 B35 61.2(8) . .
B32 B33 B36 107.9(10) . .
B34 B33 B31 60.4(7) . .
B34 B33 H33A 121.1 . .
B34 B33 B35 108.1(10) . .
B34 B33 B36 59.9(8) . .
B35 B33 H33A 121.6 . .
B36 B33 B31 107.4(9) . .
B36 B33 H33A 122.7 . .
B36 B33 B35 58.8(8) . .
C8 B34 B31 58.7(7) . .
C8 B34 B33 106.3(10) . .
C8 B34 H34A 124.3 . .
C8 B34 B36 105.2(9) . .
C8 B34 B38 57.7(6) . .
B31 B34 H34A 122.2 . .
B31 B34 B38 106.1(9) . .
B33 B34 B31 60.4(8) . .
B33 B34 H34A 121.3 . .
B33 B34 B36 60.5(9) . .
B33 B34 B38 108.2(10) . .
B36 B34 B31 107.8(10) . .
B36 B34 H34A 122.0 . .
B36 B34 B38 60.1(8) . .
B38 B34 H34A 122.5 . .
B32 B35 H35A 122.8 . .
B32 B35 B39 60.2(8) . .
B33 B35 B32 58.3(8) . .
B33 B35 H35A 122.5 . .
B33 B35 B39 106.4(10) . .
B36 B35 B32 106.9(10) . .
B36 B35 B33 60.4(9) . .
B36 B35 H35A 121.6 . .
B36 B35 B37 60.3(9) . .
B36 B35 B39 106.8(10) . .
B37 B35 B32 106.0(10) . .
B37 B35 B33 107.2(10) . .
B37 B35 H35A 122.8 . .
B37 B35 B39 58.0(8) . .
B39 B35 H35A 122.8 . .
B33 B36 H36 122.1 . .
B34 B36 B33 59.5(8) . .
B34 B36 H36 121.4 . .
B34 B36 B37 107.8(10) . .
B34 B36 B38 60.4(7) . .
B35 B36 B33 60.8(9) . .
B35 B36 B34 109.5(11) . .
B35 B36 H36 120.3 . .
B35 B36 B37 60.5(9) . .
B35 B36 B38 109.2(10) . .
B37 B36 B33 107.6(11) . .
B37 B36 H36 122.1 . .
B37 B36 B38 59.6(8) . .
B38 B36 B33 107.6(10) . .
B38 B36 H36 121.6 . .
B35 B37 H37 121.3 . .
B35 B37 B40 108.6(12) . .
B36 B37 B35 59.1(9) . .
B36 B37 H37 121.8 . .
B36 B37 B40 108.7(10) . .
B38 B37 B35 108.8(10) . .
B38 B37 B36 60.4(8) . .
B38 B37 H37 120.5 . .
B38 B37 B40 61.4(8) . .
B39 B37 B35 61.8(9) . .
B39 B37 B36 108.8(12) . .
B39 B37 H37 120.8 . .
B39 B37 B38 109.5(10) . .
B39 B37 B40 59.2(8) . .
B40 B37 H37 121.5 . .
C8 B38 B34 58.5(7) . .
C8 B38 B36 105.4(10) . .
C8 B38 B37 106.4(10) . .
C8 B38 H38A 123.5 . .
C8 B38 B40 59.4(7) . .
B34 B38 H38A 122.4 . .
B34 B38 B40 106.8(9) . .
B36 B38 B34 59.5(8) . .
B36 B38 H38A 122.6 . .
B36 B38 B40 107.0(10) . .
B37 B38 B34 107.5(11) . .
B37 B38 B36 60.0(8) . .
B37 B38 H38A 121.9 . .
B37 B38 B40 59.7(8) . .
B40 B38 H38A 122.2 . .
C7 B39 B32 57.8(7) . .
C7 B39 B35 106.0(9) . .
C7 B39 B37 107.5(10) . .
C7 B39 H39A 123.6 . .
C7 B39 B40 59.3(7) . .
B32 B39 H39A 123.1 . .
B35 B39 B32 59.8(8) . .
B35 B39 H39A 121.6 . .
B37 B39 B32 107.5(10) . .
B37 B39 B35 60.3(9) . .
B37 B39 H39A 121.1 . .
B37 B39 B40 61.7(8) . .
B40 B39 B32 106.7(9) . .
B40 B39 B35 109.4(10) . .
B40 B39 H39A 120.9 . .
C7 B40 C8 63.3(7) . .
C7 B40 B37 105.2(10) . .
C7 B40 B38 107.8(8) . .
C7 B40 B39 59.0(7) . .
C7 B40 H40A 121.3 . .
C8 B40 B37 103.6(9) . .
C8 B40 B38 56.6(6) . .
C8 B40 B39 108.8(9) . .
C8 B40 H40A 122.4 . .
B37 B40 B38 58.9(8) . .
B37 B40 H40A 124.7 . .
B38 B40 H40A 122.9 . .
B39 B40 B37 59.1(9) . .
B39 B40 B38 107.4(9) . .
B39 B40 H40A 121.5 . .
C10 B41 H41A 124.0 . .
C10 B41 B42 58.3(6) . .
C10 B41 B43 58.9(6) . .
C10 B41 B49 105.5(9) . .
C10 B41 B50 105.8(8) . .
B42 B41 H41A 122.6 . .
B42 B41 B43 106.5(8) . .
B43 B41 H41A 122.2 . .
B49 B41 H41A 121.9 . .
B49 B41 B42 59.5(8) . .
B49 B41 B43 107.9(9) . .
B50 B41 H41A 121.8 . .
B50 B41 B42 107.7(10) . .
B50 B41 B43 59.7(7) . .
B50 B41 B49 60.9(8) . .
C10 B42 B41 58.4(6) . .
C10 B42 H42 124.2 . .
C10 B42 B44 58.1(6) . .
C10 B42 B47 106.2(8) . .
C10 B42 B49 106.0(9) . .
B41 B42 H42 122.5 . .
B41 B42 B44 106.4(8) . .
B44 B42 H42 121.8 . .
B47 B42 B41 108.0(9) . .
B47 B42 H42 121.3 . .
B47 B42 B44 61.1(7) . .
B47 B42 B49 60.6(8) . .
B49 B42 B41 60.0(7) . .
B49 B42 H42 121.5 . .
B49 B42 B44 108.9(9) . .
C9 B43 C10 63.1(6) . .
C9 B43 B41 108.3(9) . .
C9 B43 H43 122.1 . .
C9 B43 B46 57.2(7) . .
C9 B43 B50 104.8(9) . .
C10 B43 B41 57.9(6) . .
C10 B43 H43 122.1 . .
C10 B43 B46 107.9(9) . .
C10 B43 B50 104.5(9) . .
B41 B43 H43 122.0 . .
B46 B43 B41 108.2(9) . .
B46 B43 H43 121.9 . .
B50 B43 B41 58.9(7) . .
B50 B43 H43 124.2 . .
B50 B43 B46 60.2(7) . .
C9 B44 B42 108.5(8) . .
C9 B44 H44 121.9 . .
C9 B44 B45 57.7(6) . .
C9 B44 B47 103.8(8) . .
C10 B44 C9 63.7(6) . .
C10 B44 B42 58.3(6) . .
C10 B44 H44 121.3 . .
C10 B44 B45 109.0(8) . .
C10 B44 B47 104.1(8) . .
B42 B44 H44 122.2 . .
B42 B44 B45 107.5(8) . .
B42 B44 B47 58.3(7) . .
B45 B44 H44 121.9 . .
B45 B44 B47 59.1(7) . .
B47 B44 H44 125.3 . .
C9 B45 B44 58.7(7) . .
C9 B45 H45 124.6 . .
C9 B45 B46 56.9(7) . .
C9 B45 B47 105.7(9) . .
C9 B45 B48 104.4(9) . .
B44 B45 H45 122.2 . .
B44 B45 B46 105.1(9) . .
B44 B45 B48 107.6(9) . .
B46 B45 H45 123.7 . .
B46 B45 B48 59.4(7) . .
B47 B45 B44 60.6(7) . .
B47 B45 H45 121.9 . .
B47 B45 B46 106.5(10) . .
B47 B45 B48 59.9(8) . .
B48 B45 H45 122.5 . .
C9 B46 B43 59.8(7) . .
C9 B46 B45 58.1(7) . .
C9 B46 H46 123.5 . .
C9 B46 B48 106.1(9) . .
C9 B46 B50 106.4(9) . .
B43 B46 B45 107.3(9) . .
B43 B46 H46 121.7 . .
B43 B46 B48 108.1(9) . .
B43 B46 B50 59.6(7) . .
B45 B46 H46 122.1 . .
B48 B46 B45 60.4(8) . .
B48 B46 H46 121.7 . .
B50 B46 B45 108.0(9) . .
B50 B46 H46 121.9 . .
B50 B46 B48 60.4(8) . .
B42 B47 B44 60.6(7) . .
B42 B47 B45 110.4(9) . .
B42 B47 H47 120.6 . .
B42 B47 B48 109.1(10) . .
B42 B47 B49 60.4(8) . .
B44 B47 H47 121.9 . .
B45 B47 B44 60.3(7) . .
B45 B47 H47 120.1 . .
B45 B47 B48 61.0(8) . .
B45 B47 B49 110.0(10) . .
B48 B47 B44 108.1(9) . .
B48 B47 H47 121.4 . .
B49 B47 B44 108.3(10) . .
B49 B47 H47 121.2 . .
B49 B47 B48 60.3(8) . .
B45 B48 H48 121.9 . .
B46 B48 B45 60.3(7) . .
B46 B48 H48 122.0 . .
B46 B48 B50 59.3(8) . .
B47 B48 B45 59.1(7) . .
B47 B48 B46 106.5(9) . .
B47 B48 H48 123.2 . .
B47 B48 B49 59.5(8) . .
B47 B48 B50 105.9(10) . .
B49 B48 B45 107.8(9) . .
B49 B48 B46 107.9(9) . .
B49 B48 H48 121.5 . .
B49 B48 B50 59.9(8) . .
B50 B48 B45 107.1(9) . .
B50 B48 H48 122.7 . .
B41 B49 B48 107.9(9) . .
B41 B49 H49 122.0 . .
B41 B49 B50 58.7(8) . .
B42 B49 B41 60.5(7) . .
B42 B49 B47 59.1(8) . .
B42 B49 B48 108.1(9) . .
B42 B49 H49 122.0 . .
B42 B49 B50 106.7(9) . .
B47 B49 B41 107.2(9) . .
B47 B49 B48 60.3(8) . .
B47 B49 H49 122.5 . .
B47 B49 B50 106.7(9) . .
B48 B49 H49 121.2 . .
B50 B49 B48 60.1(8) . .
B50 B49 H49 122.9 . .
B41 B50 B43 61.4(7) . .
B41 B50 B46 110.2(9) . .
B41 B50 B48 109.3(10) . .
B41 B50 B49 60.4(8) . .
B41 B50 H50 120.2 . .
B43 B50 B46 60.2(7) . .
B43 B50 B48 108.4(9) . .
B43 B50 B49 108.9(9) . .
B43 B50 H50 121.2 . .
B46 B50 B48 60.3(8) . .
B46 B50 B49 108.8(10) . .
B46 B50 H50 120.9 . .
B48 B50 H50 121.5 . .
B49 B50 B48 60.0(8) . .
B49 B50 H50 121.5 . .
C11 B51 H51 122.4 . .
C11 B51 B52 56.7(7) . .
C11 B51 B53 104.1(10) . .
C11 B51 B57 107.9(9) . .
C12 B51 C11 63.0(7) . .
C12 B51 H51 121.7 . .
C12 B51 B52 107.1(9) . .
C12 B51 B53 104.9(9) . .
C12 B51 B57 58.5(7) . .
B52 B51 H51 123.2 . .
B53 B51 H51 124.4 . .
B53 B51 B52 59.2(7) . .
B57 B51 H51 122.4 . .
B57 B51 B52 106.4(10) . .
B57 B51 B53 58.6(7) . .
C11 B52 B51 59.3(7) . .
C11 B52 H52 123.6 . .
C11 B52 B53 106.8(9) . .
C11 B52 B54 105.5(10) . .
C11 B52 B58 58.5(7) . .
B51 B52 H52 121.9 . .
B53 B52 B51 59.9(7) . .
B53 B52 H52 121.2 . .
B53 B52 B58 108.3(10) . .
B54 B52 B51 107.9(9) . .
B54 B52 H52 122.2 . .
B54 B52 B53 61.0(9) . .
B54 B52 B58 59.3(8) . .
B58 B52 B51 107.0(9) . .
B58 B52 H52 122.3 . .
B51 B53 H53 121.8 . .
B52 B53 B51 60.9(7) . .
B52 B53 H53 121.7 . .
B52 B53 B54 58.6(8) . .
B54 B53 B51 106.7(9) . .
B54 B53 H53 123.1 . .
B55 B53 B51 107.6(9) . .
B55 B53 B52 106.9(10) . .
B55 B53 H53 122.2 . .
B55 B53 B54 59.1(9) . .
B57 B53 B51 59.9(7) . .
B57 B53 B52 108.8(9) . .
B57 B53 H53 121.2 . .
B57 B53 B54 107.4(10) . .
B57 B53 B55 60.5(8) . .
B52 B54 B53 60.4(8) . .
B52 B54 H54 120.6 . .
B52 B54 B55 108.9(11) . .
B52 B54 B56 109.6(10) . .
B52 B54 B58 61.5(8) . .
B53 B54 H54 121.3 . .
B55 B54 B53 59.8(9) . .
B55 B54 H54 121.2 . .
B55 B54 B56 61.0(9) . .
B56 B54 B53 109.0(10) . .
B56 B54 H54 121.0 . .
B58 B54 B53 109.5(10) . .
B58 B54 H54 120.8 . .
B58 B54 B55 109.2(10) . .
B58 B54 B56 59.9(8) . .
B53 B55 H55 121.2 . .
B53 B55 B56 109.1(10) . .
B53 B55 B57 59.0(8) . .
B54 B55 B53 61.1(9) . .
B54 B55 H55 121.7 . .
B54 B55 B56 59.8(9) . .
B54 B55 B57 107.9(10) . .
B54 B55 B59 108.0(10) . .
B56 B55 H55 121.3 . .
B57 B55 H55 121.8 . .
B57 B55 B56 108.6(9) . .
B59 B55 B53 108.5(9) . .
B59 B55 H55 121.4 . .
B59 B55 B56 60.0(8) . .
B59 B55 B57 60.9(8) . .
B54 B56 B55 59.2(9) . .
B54 B56 H56 122.8 . .
B54 B56 B59 107.0(11) . .
B54 B56 B60 106.3(10) . .
B55 B56 H56 122.8 . .
B58 B56 B54 59.6(8) . .
B58 B56 B55 107.5(11) . .
B58 B56 H56 121.1 . .
B58 B56 B59 108.9(10) . .
B58 B56 B60 60.2(7) . .
B59 B56 B55 59.4(8) . .
B59 B56 H56 121.6 . .
B60 B56 B55 106.1(10) . .
B60 B56 H56 122.8 . .
B60 B56 B59 59.8(7) . .
C12 B57 B51 59.7(6) . .
C12 B57 B53 108.1(9) . .
C12 B57 B55 105.8(10) . .
C12 B57 H57 123.2 . .
C12 B57 B59 58.5(7) . .
B51 B57 B55 108.8(10) . .
B51 B57 H57 120.9 . .
B51 B57 B59 107.7(9) . .
B53 B57 B51 61.5(7) . .
B53 B57 B55 60.5(8) . .
B53 B57 H57 120.6 . .
B53 B57 B59 108.6(10) . .
B55 B57 H57 122.2 . .
B55 B57 B59 59.5(8) . .
B59 B57 H57 122.3 . .
C11 B58 B52 57.7(7) . .
C11 B58 B54 104.8(10) . .
C11 B58 B56 107.7(10) . .
C11 B58 H58 123.5 . .
C11 B58 B60 59.7(7) . .
B52 B58 H58 122.8 . .
B54 B58 B52 59.2(8) . .
B54 B58 B56 60.5(8) . .
B54 B58 H58 122.9 . .
B54 B58 B60 107.1(10) . .
B56 B58 B52 108.2(10) . .
B56 B58 H58 120.7 . .
B56 B58 B60 60.5(7) . .
B60 B58 B52 106.3(9) . .
B60 B58 H58 122.1 . .
C12 B59 B55 105.7(9) . .
C12 B59 B56 107.0(9) . .
C12 B59 B57 58.3(7) . .
C12 B59 H59 123.4 . .
C12 B59 B60 59.0(7) . .
B55 B59 B56 60.5(8) . .
B55 B59 B57 59.6(8) . .
B55 B59 H59 122.3 . .
B55 B59 B60 107.2(9) . .
B56 B59 B57 108.0(9) . .
B56 B59 H59 121.2 . .
B57 B59 H59 122.7 . .
B60 B59 B56 60.1(7) . .
B60 B59 B57 106.0(9) . .
B60 B59 H59 122.6 . .
C11 B60 B56 105.5(9) . .
C11 B60 B58 58.1(7) . .
C11 B60 B59 108.9(9) . .
C11 B60 H60 121.7 . .
C12 B60 C11 63.3(7) . .
C12 B60 B56 106.9(9) . .
C12 B60 B58 109.4(9) . .
C12 B60 B59 58.8(7) . .
C12 B60 H60 120.6 . .
B56 B60 H60 123.4 . .
B58 B60 B56 59.3(7) . .
B58 B60 H60 121.9 . .
B59 B60 B56 60.1(7) . .
B59 B60 B58 108.4(9) . .
B59 B60 H60 121.5 . .
C42 N15 C43 120.7(18) . .
C42 N15 C44 117.8(17) . .
C43 N15 C44 121(2) . .
O2 C42 N15 124(2) . .
O2 C42 H42A 118.1 . .
N15 C42 H42A 118.1 . .
N15 C43 H43A 109.5 . .
N15 C43 H43B 109.5 . .
N15 C43 H43C 109.5 . .
H43A C43 H43B 109.5 . .
H43A C43 H43C 109.5 . .
H43B C43 H43C 109.5 . .
N15 C44 H44A 109.5 . .
N15 C44 H44B 109.5 . .
N15 C44 H44C 109.5 . .
H44A C44 H44B 109.5 . .
H44A C44 H44C 109.5 . .
H44B C44 H44C 109.5 . .
C46 N16 C45 108(2) . .
C46 N16 C47 132(2) . .
C47 N16 C45 120(2) . .
O3 C45 N16 116(4) . .
O3 C45 H45A 121.9 . .
N16 C45 H45A 121.9 . .
N16 C46 H46A 109.5 . .
N16 C46 H46B 109.5 . .
N16 C46 H46C 109.5 . .
H46A C46 H46B 109.5 . .
H46A C46 H46C 109.5 . .
H46B C46 H46C 109.5 . .
N16 C47 H47A 109.5 . .
N16 C47 H47B 109.5 . .
N16 C47 H47C 109.5 . .
H47A C47 H47B 109.5 . .
H47A C47 H47C 109.5 . .
H47B C47 H47C 109.5 . .

loop_
_geom_bond_atom_site_label_1
_geom_bond_atom_site_label_2
_geom_bond_distance
_geom_bond_site_symmetry_2
Ag1 Ag5 3.2076(11) .
Ag1 Ag6 3.1324(11) .
Ag1 Ag8 3.1963(11) .
Ag1 S2 2.631(3) .
Ag1 S3 2.654(3) .
Ag1 S9 2.580(3) .
Ag1 N1 2.318(11) .
Ag2 Ag5 3.0648(11) .
Ag2 Ag6 3.0740(10) .
Ag2 Ag7 3.0771(10) .
Ag2 S2 2.642(2) .
Ag2 S4 2.638(3) .
Ag2 S11 2.648(3) .
Ag2 N3 2.309(9) .
Ag3 Ag5 3.1568(11) .
Ag3 Ag7 3.1971(12) .
Ag3 Ag9 3.1647(11) .
Ag3 S4 2.634(3) .
Ag3 S5 2.571(3) .
Ag3 S12 2.721(3) .
Ag3 N5 2.321(11) .
Ag4 Ag5 3.1210(12) .
Ag4 Ag8 3.1393(12) .
Ag4 Ag9 3.1441(12) .
Ag4 S3 2.631(3) .
Ag4 S5 2.660(3) .
Ag4 S10 2.630(3) .
Ag4 N7 2.311(12) .
Ag5 Ag6 2.7693(10) .
Ag5 Ag7 2.7600(10) .
Ag5 Ag8 2.7665(10) .
Ag5 Ag9 2.7622(10) .
Ag5 S3 2.480(3) .
Ag5 S4 2.481(3) .
Ag6 Ag7 2.7645(9) .
Ag6 Ag8 2.7629(10) .
Ag6 Ag10 3.1585(12) .
Ag6 Ag11 3.1991(12) .
Ag6 Ag12 2.7681(10) .
Ag6 S1 2.484(3) .
Ag6 S2 2.477(2) .
Ag7 Ag9 2.7801(10) .
Ag7 Ag10 3.1097(12) .
Ag7 Ag12 2.7748(10) .
Ag7 Ag13 3.1536(11) .
Ag7 S11 2.488(3) .
Ag7 S12 2.481(2) .
Ag8 Ag9 2.7598(9) .
Ag8 Ag11 3.2283(13) .
Ag8 Ag12 2.7536(10) .
Ag8 Ag14 3.1006(14) .
Ag8 Ag15 3.345(14) .
Ag8 S9 2.472(2) .
Ag8 S10 2.481(3) .
Ag9 Ag12 2.7656(10) .
Ag9 Ag13 3.1250(11) .
Ag9 Ag14 3.158(4) .
Ag9 S5 2.484(3) .
Ag9 S6 2.473(2) .
Ag10 Ag12 3.1654(11) .
Ag10 S1 2.650(3) .
Ag10 S8 2.643(3) .
Ag10 S11 2.598(3) .
Ag10 N10 2.313(12) .
Ag11 Ag12 3.2072(12) .
Ag11 S1 2.558(3) .
Ag11 S7 2.668(3) .
Ag11 S9 2.692(3) .
Ag11 N12 2.40(4) .
Ag11 N14 2.22(2) .
Ag12 Ag13 3.1431(11) .
Ag12 Ag14 3.1130(15) .
Ag12 S7 2.482(3) .
Ag12 S8 2.475(3) .
Ag13 S6 2.612(3) .
Ag13 S8 2.632(3) .
Ag13 S12 2.570(3) .
Ag13 O1 2.316(13) .
Ag14 S6 2.706(5) .
Ag14 S7 2.601(4) .
Ag14 S10 2.654(3) .
Ag14 N4 2.342(9) 3_665
Ag15 S7 2.308(7) .
Ag15 S10 2.811(12) .
Ag15 N4 2.270(10) 3_665
S1 C1 1.780(11) .
S2 C2 1.773(11) .
S3 C3 1.775(11) .
S4 C4 1.790(11) .
S5 C5 1.780(10) .
S6 C6 1.780(10) .
S7 C7 1.776(11) .
S8 C8 1.769(12) .
S9 C10 1.781(10) .
S10 C9 1.779(10) .
S11 C12 1.775(11) .
S12 C11 1.775(11) .
O1 C29 1.36(3) .
N1 C13 1.283(19) .
N1 C16 1.42(2) .
N2 C14 1.34(3) .
N2 C15 1.36(3) .
N3 C17 1.325(15) .
N3 C20 1.349(15) .
N4 Ag14 2.342(9) 2_654
N4 Ag15 2.270(10) 2_654
N4 C18 1.332(15) .
N4 C19 1.339(15) .
N5 C21 1.26(2) .
N5 C24 1.34(3) .
N6 C22 1.25(3) .
N6 C23 1.36(4) .
N7 C25 1.33(2) .
N7 C28 1.29(2) .
N8 C26 1.20(3) .
N8 C27 1.32(3) .
N9 C29 1.33(3) .
N9 C30 1.35(3) .
N9 C31 1.47(3) .
N10 C38 1.33(2) .
N10 C41 1.323(18) .
N11 C39 1.38(3) .
N11 C40 1.32(3) .
N12 C32 1.28(3) .
N12 C35 1.27(3) .
N13 C33 1.28(3) .
N13 C34 1.28(3) .
N14 C36 1.204(13) .
C1 C2 1.798(15) .
C1 B1 1.674(17) .
C1 B2 1.739(15) .
C1 B8 1.684(15) .
C1 B9 1.687(16) .
C2 B1 1.713(15) .
C2 B2 1.722(16) .
C2 B3 1.697(15) .
C2 B10 1.701(16) .
C3 C4 1.784(15) .
C3 B11 1.732(16) .
C3 B12 1.721(15) .
C3 B18 1.689(17) .
C3 B20 1.699(16) .
C4 B11 1.706(15) .
C4 B14 1.713(15) .
C4 B19 1.701(16) .
C4 B20 1.720(18) .
C5 C6 1.812(14) .
C5 B21 1.724(16) .
C5 B22 1.727(15) .
C5 B23 1.672(15) .
C5 B24 1.698(15) .
C6 B21 1.724(15) .
C6 B22 1.732(14) .
C6 B28 1.689(14) .
C6 B29 1.702(13) .
C7 C8 1.809(16) .
C7 B31 1.731(15) .
C7 B32 1.699(16) .
C7 B39 1.700(16) .
C7 B40 1.706(17) .
C8 B31 1.717(16) .
C8 B34 1.705(16) .
C8 B38 1.689(16) .
C8 B40 1.741(16) .
C9 C10 1.805(14) .
C9 B43 1.724(17) .
C9 B44 1.717(15) .
C9 B45 1.699(16) .
C9 B46 1.676(16) .
C10 B41 1.708(14) .
C10 B42 1.706(15) .
C10 B43 1.726(15) .
C10 B44 1.702(16) .
C11 C12 1.804(15) .
C11 B51 1.730(17) .
C11 B52 1.682(15) .
C11 B58 1.697(17) .
C11 B60 1.724(17) .
C12 B51 1.724(16) .
C12 B57 1.704(16) .
C12 B59 1.708(16) .
C12 B60 1.711(17) .
C13 H13 0.9300 .
C13 C14 1.39(2) .
C14 H14 0.9300 .
C15 H15 0.9300 .
C15 C16 1.37(3) .
C16 H16 0.9300 .
C17 H17 0.9300 .
C17 C18 1.402(13) .
C18 H18 0.9300 .
C19 H19 0.9300 .
C19 C20 1.396(14) .
C20 H20 0.9300 .
C21 H21 0.9300 .
C21 C22 1.40(3) .
C22 H22 0.9300 .
C23 H23 0.9300 .
C23 C24 1.36(4) .
C24 H24 0.9300 .
C25 H25 0.9300 .
C25 C26 1.44(3) .
C26 H26 0.9300 .
C27 H27 0.9300 .
C27 C28 1.43(3) .
C28 H28 0.9300 .
C29 H29 0.9300 .
C30 H30A 0.9600 .
C30 H30B 0.9600 .
C30 H30C 0.9600 .
C31 H31A 0.9600 .
C31 H31B 0.9600 .
C31 H31C 0.9600 .
C32 H32 0.9300 .
C32 C33 1.43(4) .
C33 H33 0.9300 .
C34 H34 0.9300 .
C34 C35 1.43(4) .
C35 H35 0.9300 .
C36 C37 1.543(13) .
C37 H37A 0.9600 .
C37 H37B 0.9600 .
C37 H37C 0.9600 .
C38 H38 0.9300 .
C38 C39 1.35(3) .
C39 H39 0.9300 .
C40 H40 0.9300 .
C40 C41 1.37(2) .
C41 H41 0.9300 .
B1 H1 1.1000 .
B1 B3 1.785(17) .
B1 B6 1.764(16) .
B1 B8 1.78(2) .
B2 H2 1.1000 .
B2 B7 1.772(17) .
B2 B9 1.795(18) .
B2 B10 1.780(18) .
B3 H3 1.1000 .
B3 B4 1.78(2) .
B3 B6 1.765(19) .
B3 B10 1.79(2) .
B4 H4 1.1000 .
B4 B5 1.78(2) .
B4 B6 1.779(19) .
B4 B7 1.81(2) .
B4 B10 1.784(18) .
B5 H5 1.1000 .
B5 B6 1.81(2) .
B5 B7 1.77(2) .
B5 B8 1.76(2) .
B5 B9 1.74(2) .
B6 H6 1.1000 .
B6 B8 1.81(2) .
B7 H7 1.1000 .
B7 B9 1.74(2) .
B7 B10 1.79(2) .
B8 H8 1.1000 .
B8 B9 1.76(2) .
B9 H9 1.1000 .
B10 H10 1.1000 .
B11 H11 1.1000 .
B11 B12 1.813(19) .
B11 B13 1.765(18) .
B11 B14 1.777(18) .
B12 H12 1.1000 .
B12 B13 1.77(2) .
B12 B15 1.743(18) .
B12 B18 1.754(18) .
B13 H13A 1.1000 .
B13 B14 1.76(2) .
B13 B15 1.81(2) .
B13 B16 1.803(19) .
B14 H14A 1.1000 .
B14 B16 1.79(2) .
B14 B19 1.806(19) .
B15 H15A 1.1000 .
B15 B16 1.80(2) .
B15 B17 1.800(19) .
B15 B18 1.75(2) .
B16 H16A 1.1000 .
B16 B17 1.78(2) .
B16 B19 1.776(19) .
B17 H17A 1.1000 .
B17 B18 1.772(19) .
B17 B19 1.74(2) .
B17 B20 1.784(19) .
B18 H18A 1.1000 .
B18 B20 1.796(19) .
B19 H19A 1.1000 .
B19 B20 1.783(19) .
B20 H20A 1.1000 .
B21 H21A 1.1000 .
B21 B23 1.796(18) .
B21 B26 1.768(17) .
B21 B28 1.790(18) .
B22 H22A 1.1000 .
B22 B24 1.795(16) .
B22 B29 1.803(17) .
B22 B30 1.797(16) .
B23 H23A 1.1000 .
B23 B24 1.779(18) .
B23 B25 1.782(17) .
B23 B26 1.798(19) .
B24 H24A 1.1000 .
B24 B25 1.772(17) .
B24 B30 1.779(17) .
B25 H25A 1.1000 .
B25 B26 1.822(18) .
B25 B27 1.792(19) .
B25 B30 1.797(17) .
B26 H26A 1.1000 .
B26 B27 1.786(19) .
B26 B28 1.758(18) .
B27 H27A 1.1000 .
B27 B28 1.773(17) .
B27 B29 1.813(18) .
B27 B30 1.804(19) .
B28 H28A 1.1000 .
B28 B29 1.794(17) .
B29 H29A 1.1000 .
B29 B30 1.797(17) .
B30 H30 1.1000 .
B31 H31 1.1000 .
B31 B32 1.785(17) .
B31 B33 1.793(19) .
B31 B34 1.79(2) .
B32 H32A 1.1000 .
B32 B33 1.75(2) .
B32 B35 1.81(2) .
B32 B39 1.813(19) .
B33 H33A 1.1000 .
B33 B34 1.77(2) .
B33 B35 1.80(2) .
B33 B36 1.79(2) .
B34 H34A 1.1000 .
B34 B36 1.780(19) .
B34 B38 1.794(18) .
B35 H35A 1.1000 .
B35 B36 1.76(2) .
B35 B37 1.78(2) .
B35 B39 1.81(2) .
B36 H36 1.1000 .
B36 B37 1.781(19) .
B36 B38 1.79(2) .
B37 H37 1.1000 .
B37 B38 1.77(2) .
B37 B39 1.74(2) .
B37 B40 1.79(2) .
B38 H38A 1.1000 .
B38 B40 1.818(19) .
B39 H39A 1.1000 .
B39 B40 1.744(19) .
B40 H40A 1.1000 .
B41 H41A 1.1000 .
B41 B42 1.794(19) .
B41 B43 1.798(17) .
B41 B49 1.786(19) .
B41 B50 1.753(17) .
B42 H42 1.1000 .
B42 B44 1.797(16) .
B42 B47 1.75(2) .
B42 B49 1.777(18) .
B43 H43 1.1000 .
B43 B46 1.777(19) .
B43 B50 1.767(18) .
B44 H44 1.1000 .
B44 B45 1.801(17) .
B44 B47 1.806(17) .
B45 H45 1.1000 .
B45 B46 1.81(2) .
B45 B47 1.780(18) .
B45 B48 1.813(19) .
B46 H46 1.1000 .
B46 B48 1.796(19) .
B46 B50 1.777(19) .
B47 H47 1.1000 .
B47 B48 1.79(2) .
B47 B49 1.78(2) .
B48 H48 1.1000 .
B48 B49 1.795(19) .
B48 B50 1.80(2) .
B49 H49 1.1000 .
B49 B50 1.79(2) .
B50 H50 1.1000 .
B51 H51 1.1000 .
B51 B52 1.806(19) .
B51 B53 1.789(18) .
B51 B57 1.761(18) .
B52 H52 1.1000 .
B52 B53 1.776(19) .
B52 B54 1.74(2) .
B52 B58 1.78(2) .
B53 H53 1.1000 .
B53 B54 1.79(2) .
B53 B55 1.76(2) .
B53 B57 1.738(19) .
B54 H54 1.1000 .
B54 B55 1.75(2) .
B54 B56 1.76(2) .
B54 B58 1.75(2) .
B55 H55 1.1000 .
B55 B56 1.78(2) .
B55 B57 1.76(2) .
B55 B59 1.763(18) .
B56 H56 1.1000 .
B56 B58 1.750(19) .
B56 B59 1.77(2) .
B56 B60 1.772(17) .
B57 H57 1.1000 .
B57 B59 1.787(19) .
B58 H58 1.1000 .
B58 B60 1.768(18) .
B59 H59 1.1000 .
B59 B60 1.767(18) .
B60 H60 1.1000 .
O2 C42 1.21(2) .
N15 C42 1.34(3) .
N15 C43 1.43(2) .
N15 C44 1.49(3) .
C42 H42A 0.9300 .
C43 H43A 0.9600 .
C43 H43B 0.9600 .
C43 H43C 0.9600 .
C44 H44A 0.9600 .
C44 H44B 0.9600 .
C44 H44C 0.9600 .
O3 C45 1.267(13) .
N16 C45 1.53(4) .
N16 C46 1.42(3) .
N16 C47 1.48(3) .
C45 H45A 0.9300 .
C46 H46A 0.9600 .
C46 H46B 0.9600 .
C46 H46C 0.9600 .
C47 H47A 0.9600 .
C47 H47B 0.9600 .
C47 H47C 0.9600 .

loop_
_exptl_oxdiff_crystal_face_indexfrac_h
_exptl_oxdiff_crystal_face_indexfrac_k
_exptl_oxdiff_crystal_face_indexfrac_l
_exptl_oxdiff_crystal_face_x
_exptl_oxdiff_crystal_face_y
_exptl_oxdiff_crystal_face_z
7.9960 -5.9960 -15.0154 0.6441 0.5588 -0.5188
-7.9962 6.9968 15.0167 -0.7178 -0.5976 0.4376
-0.9962 -8.0092 6.9896 0.4222 0.3409 0.8699
2.9952 6.0099 -10.9940 -0.2174 -0.1853 -0.9636
-4.9945 -4.0102 13.9987 0.0403 0.0158 1.0388
7.9962 -6.9968 -15.0167 0.7178 0.5976 -0.4376
-7.0024 0.0002 -14.9870 0.6020 -0.6798 0.3614
7.0026 -0.0004 15.9868 -0.6296 0.6938 -0.3429
-0.9928 -4.0107 23.9909 -0.3432 0.4242 0.8587
-2.0069 3.0087 -25.9876 0.5522 -0.6148 -0.5409
7.9986 1.0050 1.9898 -0.3423 0.5260 -0.7736
